data_7002349
loop_
_publ_author_name
'Linti, Gerald'
'B\"uhler, Martina'
'Monakhov, Kirill Yu.'
'Zessin, Thomas'

_publ_section_title
;
 Synthesis and structure of Tri- and octaindium compounds
;
_journal_issue 38
_journal_name_full 'Dalton Transactions'
_journal_page_first 8071
_journal_page_last 8078
_journal_paper_doi 10.1039/b908450a
_journal_year 2009
_chemical_formula_moiety 'C144 H120 In8 Si8 _ Li2 O10.5 C42 H84'
_chemical_formula_sum 'C186 H204 In8 Li2 O10.5 Si8'
_chemical_formula_weight 3764.65
_space_group_IT_number 15
_symmetry_cell_setting monoclinic
_symmetry_Int_Tables_number 15
_symmetry_space_group_name_Hall '-C 2yc'
_symmetry_space_group_name_H-M 'C 1 2/c 1'
_atom_sites_solution_hydrogens geom
_atom_sites_solution_primary direct
_atom_sites_solution_secondary difmap
_audit_creation_method SHELXL-97
_cell_angle_alpha 90.00
_cell_angle_beta 100.52(2)
_cell_angle_gamma 90.00
_cell_formula_units_Z 8
_cell_length_a 66.057(8)
_cell_length_b 17.775(2)
_cell_length_c 38.004(6)
_cell_measurement_temperature 200(2)
_cell_volume 43873(10)
_computing_cell_refinement STOE
_computing_data_collection STOE
_computing_data_reduction 'STOE XRED'
_computing_molecular_graphics Diamond
_computing_publication_material 'SHELXTL 5.01'
_computing_structure_refinement 'SHELXL-97 (Sheldrick, 1997)'
_computing_structure_solution 'SHELXS-97 (Sheldrick, 1990)'
_diffrn_ambient_temperature 200(2)
_diffrn_measured_fraction_theta_full 0.412
_diffrn_measured_fraction_theta_max 0.412
_diffrn_measurement_device_type 'STOE IPDS I'
_diffrn_measurement_method 'image plate, 2 circle goniometer'
_diffrn_radiation_monochromator graphite
_diffrn_radiation_probe x-ray
_diffrn_radiation_type MoK\a
_diffrn_radiation_wavelength 0.71073
_diffrn_reflns_av_R_equivalents 0.1176
_diffrn_reflns_av_sigmaI/netI 0.0825
_diffrn_reflns_limit_h_max 54
_diffrn_reflns_limit_h_min -71
_diffrn_reflns_limit_k_max 18
_diffrn_reflns_limit_k_min -18
_diffrn_reflns_limit_l_max 39
_diffrn_reflns_limit_l_min -36
_diffrn_reflns_number 27009
_diffrn_reflns_theta_full 22.49
_diffrn_reflns_theta_max 22.49
_diffrn_reflns_theta_min 1.57
_diffrn_source 'fine-focus sealed tube'
_exptl_absorpt_coefficient_mu 0.914
_exptl_crystal_colour black
_exptl_crystal_density_diffrn 1.140
_exptl_crystal_density_method 'not measured'
_exptl_crystal_description rod
_exptl_crystal_F_000 15312
_exptl_crystal_size_max 0.60
_exptl_crystal_size_mid 0.44
_exptl_crystal_size_min 0.22
_refine_diff_density_max 0.953
_refine_diff_density_min -1.119
_refine_diff_density_rms 0.172
_refine_ls_extinction_method none
_refine_ls_goodness_of_fit_ref 1.097
_refine_ls_hydrogen_treatment constr
_refine_ls_matrix_type full
_refine_ls_number_parameters 2301
_refine_ls_number_reflns 11798
_refine_ls_number_restraints 2911
_refine_ls_restrained_S_all 0.966
_refine_ls_R_factor_all 0.1392
_refine_ls_R_factor_gt 0.1124
_refine_ls_shift/su_max 0.004
_refine_ls_shift/su_mean 0.000
_refine_ls_structure_factor_coef Fsqd
_refine_ls_weighting_details 'calc w=1/[\s^2^(Fo^2^)+(0.1372P)^2^+4810.1870P] where P=(Fo^2^+2Fc^2^)/3'
_refine_ls_weighting_scheme calc
_refine_ls_wR_factor_gt 0.2861
_refine_ls_wR_factor_ref 0.3108
_reflns_number_gt 8944
_reflns_number_total 11798
_reflns_threshold_expression >2sigma(I)
_cod_data_source_file b908450a.txt
_cod_data_source_block m38_comp_8
_cod_original_cell_volume 43872(15)
_cod_original_sg_symbol_H-M 'C 2/c'
_cod_original_formula_sum 'C186 H204 In8 Li2 O10.50 Si8'
_cod_database_code 7002349

loop_
_symmetry_equiv_pos_as_xyz
'x, y, z'
'-x, y, -z+1/2'
'x+1/2, y+1/2, z'
'-x+1/2, y+1/2, -z+1/2'
'-x, -y, -z'
'x, -y, z-1/2'
'-x+1/2, -y+1/2, -z'
'x+1/2, -y+1/2, z-1/2'

loop_
_atom_site_label
_atom_site_type_symbol
_atom_site_fract_x
_atom_site_fract_y
_atom_site_fract_z
_atom_site_U_iso_or_equiv
_atom_site_adp_type
_atom_site_occupancy
_atom_site_symmetry_multiplicity
_atom_site_calc_flag
_atom_site_refinement_flags
_atom_site_disorder_assembly
_atom_site_disorder_group
In1 In 0.10108(3) 0.59193(9) 0.37668(6) 0.0372(8) Uani 1 1 d . . .
In2 In 0.10175(3) 0.74781(9) 0.39382(6) 0.0376(8) Uani 1 1 d . . .
In3 In 0.11387(4) 0.76143(9) 0.32571(6) 0.0395(8) Uani 1 1 d . . .
In4 In 0.11831(4) 0.60436(9) 0.31317(6) 0.0381(8) Uani 1 1 d . . .
In5 In 0.14631(3) 0.55616(9) 0.37933(6) 0.0404(8) Uani 1 1 d . . .
In6 In 0.13625(3) 0.65345(9) 0.43226(6) 0.0382(8) Uani 1 1 d . . .
In7 In 0.14544(3) 0.78619(9) 0.39380(6) 0.0365(8) Uani 1 1 d . . .
In8 In 0.15655(3) 0.68953(9) 0.34147(7) 0.0374(8) Uani 1 1 d . . .
Si1 Si 0.07233(14) 0.4963(4) 0.3853(3) 0.040(3) Uani 1 1 d . . .
Si2 Si 0.07110(14) 0.8156(4) 0.4144(3) 0.043(3) Uani 1 1 d . . .
Si3 Si 0.09867(15) 0.8628(4) 0.2780(3) 0.044(3) Uani 1 1 d . . .
Si4 Si 0.10686(14) 0.5402(4) 0.2515(3) 0.040(3) Uani 1 1 d . . .
Si5 Si 0.16895(14) 0.4352(3) 0.3925(3) 0.037(3) Uani 1 1 d . . .
Si6 Si 0.14613(14) 0.6368(4) 0.5015(3) 0.040(3) Uani 1 1 d . . .
Si7 Si 0.16661(13) 0.9034(4) 0.4205(2) 0.035(3) Uani 1 1 d . . .
Si8 Si 0.18946(15) 0.7006(4) 0.3127(3) 0.043(3) Uani 1 1 d . . .
C1 C 0.0809(5) 0.3967(14) 0.3803(9) 0.041(8) Uani 1 1 d U . .
C2 C 0.0678(5) 0.3421(12) 0.3630(8) 0.036(8) Uani 1 1 d U . .
H2A H 0.0541 0.3556 0.3527 0.044 Uiso 1 1 calc R . .
C3 C 0.0744(5) 0.2660(15) 0.3601(9) 0.057(10) Uani 1 1 d U . .
H3A H 0.0656 0.2290 0.3472 0.068 Uiso 1 1 calc R . .
C4 C 0.0940(5) 0.2494(17) 0.3768(9) 0.062(10) Uani 1 1 d U . .
H4A H 0.0985 0.1987 0.3767 0.075 Uiso 1 1 calc R . .
C5 C 0.1081(6) 0.3041(17) 0.3947(10) 0.068(11) Uani 1 1 d U . .
H5A H 0.1218 0.2921 0.4056 0.082 Uiso 1 1 calc R . .
C6 C 0.1001(5) 0.3761(16) 0.3948(9) 0.058(10) Uani 1 1 d U . .
H6A H 0.1091 0.4142 0.4061 0.070 Uiso 1 1 calc R . .
C7 C 0.0482(5) 0.5068(14) 0.3493(9) 0.045(9) Uani 1 1 d U . .
C8 C 0.0294(5) 0.4872(14) 0.3588(9) 0.044(9) Uani 1 1 d U . .
H8A H 0.0284 0.4729 0.3825 0.053 Uiso 1 1 calc R . .
C9 C 0.0115(6) 0.4898(16) 0.3307(11) 0.065(11) Uani 1 1 d U . .
H9A H -0.0014 0.4742 0.3360 0.078 Uiso 1 1 calc R . .
C10 C 0.0123(6) 0.5132(16) 0.2978(10) 0.059(10) Uani 1 1 d U . .
H10A H 0.0001 0.5146 0.2802 0.071 Uiso 1 1 calc R . .
C11 C 0.0302(6) 0.5348(18) 0.2892(11) 0.077(12) Uani 1 1 d U . .
H11A H 0.0304 0.5517 0.2655 0.092 Uiso 1 1 calc R . .
C12 C 0.0485(6) 0.5331(18) 0.3139(11) 0.073(11) Uani 1 1 d U . .
H12A H 0.0610 0.5492 0.3073 0.088 Uiso 1 1 calc R . .
C13 C 0.0638(4) 0.5050(13) 0.4287(8) 0.039(8) Uani 1 1 d U . .
C14 C 0.0638(4) 0.5750(14) 0.4474(9) 0.040(8) Uani 1 1 d U . .
H14A H 0.0694 0.6175 0.4374 0.048 Uiso 1 1 calc R . .
C15 C 0.0566(5) 0.5856(17) 0.4782(10) 0.058(10) Uani 1 1 d U . .
H15A H 0.0576 0.6331 0.4899 0.070 Uiso 1 1 calc R . .
C16 C 0.0480(5) 0.5250(19) 0.4917(11) 0.078(12) Uani 1 1 d U . .
H16A H 0.0428 0.5311 0.5133 0.094 Uiso 1 1 calc R . .
C17 C 0.0463(5) 0.4538(17) 0.4751(10) 0.065(10) Uani 1 1 d U . .
H17A H 0.0399 0.4128 0.4846 0.078 Uiso 1 1 calc R . .
C18 C 0.0546(5) 0.4462(15) 0.4441(9) 0.050(9) Uani 1 1 d U . .
H18A H 0.0540 0.3982 0.4330 0.060 Uiso 1 1 calc R . .
C19 C 0.0667(4) 0.7923(11) 0.4601(8) 0.021(7) Uani 1 1 d U . .
C20 C 0.0484(5) 0.7979(13) 0.4708(9) 0.038(8) Uani 1 1 d U . .
H20A H 0.0369 0.8113 0.4531 0.046 Uiso 1 1 calc R . .
C21 C 0.0450(6) 0.7855(16) 0.5057(10) 0.057(10) Uani 1 1 d U . .
H21A H 0.0316 0.7901 0.5114 0.069 Uiso 1 1 calc R . .
C22 C 0.0613(5) 0.7668(15) 0.5308(10) 0.053(10) Uani 1 1 d U . .
H22A H 0.0594 0.7575 0.5546 0.063 Uiso 1 1 calc R . .
C23 C 0.0808(6) 0.7606(17) 0.5232(11) 0.068(11) Uani 1 1 d U . .
H23A H 0.0922 0.7485 0.5413 0.082 Uiso 1 1 calc R . .
C24 C 0.0831(5) 0.7725(14) 0.4886(9) 0.047(9) Uani 1 1 d U . .
H24A H 0.0965 0.7673 0.4832 0.057 Uiso 1 1 calc R . .
C25 C 0.0463(5) 0.7903(14) 0.3833(9) 0.046(9) Uani 1 1 d U . .
C26 C 0.0423(5) 0.7194(13) 0.3687(8) 0.037(8) Uani 1 1 d U . .
H26A H 0.0526 0.6818 0.3727 0.045 Uiso 1 1 calc R . .
C27 C 0.0241(5) 0.7034(16) 0.3493(10) 0.059(10) Uani 1 1 d U . .
H27A H 0.0223 0.6540 0.3397 0.070 Uiso 1 1 calc R . .
C28 C 0.0072(5) 0.7513(16) 0.3413(9) 0.058(10) Uani 1 1 d U . .
H28A H -0.0053 0.7369 0.3263 0.070 Uiso 1 1 calc R . .
C29 C 0.0101(5) 0.8211(16) 0.3568(9) 0.057(10) Uani 1 1 d U . .
H29A H -0.0008 0.8565 0.3534 0.068 Uiso 1 1 calc R . .
C30 C 0.0288(5) 0.8401(14) 0.3771(8) 0.041(8) Uani 1 1 d U . .
H30A H 0.0303 0.8886 0.3878 0.050 Uiso 1 1 calc R . .
C31 C 0.0725(4) 0.9223(11) 0.4130(7) 0.015(6) Uani 1 1 d U . .
C32 C 0.0631(4) 0.9661(14) 0.4372(8) 0.043(8) Uani 1 1 d U . .
H32A H 0.0577 0.9434 0.4561 0.052 Uiso 1 1 calc R . .
C33 C 0.0622(5) 1.0460(17) 0.4315(10) 0.065(10) Uani 1 1 d U . .
H33A H 0.0559 1.0771 0.4467 0.078 Uiso 1 1 calc R . .
C34 C 0.0706(5) 1.0786(18) 0.4038(10) 0.063(10) Uani 1 1 d U . .
H34A H 0.0700 1.1316 0.4007 0.076 Uiso 1 1 calc R . .
C35 C 0.0797(5) 1.0356(17) 0.3810(10) 0.064(10) Uani 1 1 d U . .
H35A H 0.0857 1.0592 0.3630 0.077 Uiso 1 1 calc R . .
C36 C 0.0801(5) 0.9569(15) 0.3843(9) 0.053(9) Uani 1 1 d U . .
H36A H 0.0855 0.9270 0.3674 0.064 Uiso 1 1 calc R . .
C37 C 0.0702(5) 0.8524(14) 0.2636(9) 0.045(9) Uani 1 1 d U . .
C38 C 0.0608(5) 0.8751(14) 0.2278(9) 0.048(9) Uani 1 1 d U . .
H38A H 0.0690 0.8901 0.2110 0.058 Uiso 1 1 calc R . .
C39 C 0.0390(6) 0.8745(18) 0.2182(11) 0.078(12) Uani 1 1 d U . .
H39A H 0.0328 0.8941 0.1955 0.094 Uiso 1 1 calc R . .
C40 C 0.0266(6) 0.8472(16) 0.2398(11) 0.063(10) Uani 1 1 d U . .
H40A H 0.0121 0.8440 0.2322 0.076 Uiso 1 1 calc R . .
C41 C 0.0359(6) 0.8244(18) 0.2732(11) 0.073(12) Uani 1 1 d U . .
H41A H 0.0275 0.8043 0.2887 0.088 Uiso 1 1 calc R . .
C42 C 0.0562(6) 0.8289(17) 0.2850(11) 0.070(11) Uani 1 1 d U . .
H42A H 0.0614 0.8155 0.3092 0.084 Uiso 1 1 calc R . .
C43 C 0.1041(5) 0.9618(13) 0.2942(8) 0.034(8) Uani 1 1 d U . .
C44 C 0.1222(5) 0.9851(15) 0.3157(9) 0.049(9) Uani 1 1 d U . .
H44A H 0.1318 0.9469 0.3251 0.059 Uiso 1 1 calc R . .
C45 C 0.1279(6) 1.0585(18) 0.3247(10) 0.076(12) Uani 1 1 d U . .
H45A H 0.1412 1.0722 0.3371 0.091 Uiso 1 1 calc R . .
C46 C 0.1116(6) 1.1128(18) 0.3136(10) 0.065(10) Uani 1 1 d U . .
H46A H 0.1143 1.1637 0.3204 0.077 Uiso 1 1 calc R . .
C47 C 0.0926(5) 1.0963(15) 0.2941(9) 0.048(9) Uani 1 1 d U . .
H47A H 0.0827 1.1348 0.2875 0.057 Uiso 1 1 calc R . .
C48 C 0.0881(5) 1.0228(14) 0.2842(8) 0.044(9) Uani 1 1 d U . .
H48A H 0.0749 1.0103 0.2711 0.053 Uiso 1 1 calc R . .
C49 C 0.1091(5) 0.8581(13) 0.2355(8) 0.039(8) Uani 1 1 d U . .
C50 C 0.1100(5) 0.9213(16) 0.2122(10) 0.059(10) Uani 1 1 d U . .
H50A H 0.1063 0.9700 0.2191 0.071 Uiso 1 1 calc R . .
C51 C 0.1164(6) 0.912(2) 0.1796(12) 0.092(13) Uani 1 1 d U . .
H51A H 0.1182 0.9549 0.1657 0.110 Uiso 1 1 calc R . .
C52 C 0.1202(5) 0.8428(19) 0.1673(11) 0.079(12) Uani 1 1 d U . .
H52A H 0.1231 0.8365 0.1439 0.095 Uiso 1 1 calc R . .
C53 C 0.1198(5) 0.7810(19) 0.1899(11) 0.073(11) Uani 1 1 d U . .
H53A H 0.1238 0.7332 0.1824 0.088 Uiso 1 1 calc R . .
C54 C 0.1138(5) 0.7868(15) 0.2225(9) 0.046(9) Uani 1 1 d U . .
H54A H 0.1129 0.7429 0.2364 0.055 Uiso 1 1 calc R . .
C55 C 0.0792(4) 0.5655(13) 0.2320(8) 0.033(8) Uani 1 1 d U . .
C56 C 0.0704(5) 0.6342(15) 0.2393(9) 0.048(9) Uani 1 1 d U . .
H56A H 0.0781 0.6679 0.2559 0.058 Uiso 1 1 calc R . .
C57 C 0.0511(5) 0.6537(16) 0.2233(9) 0.053(9) Uani 1 1 d U . .
H57A H 0.0459 0.7007 0.2294 0.064 Uiso 1 1 calc R . .
C58 C 0.0385(5) 0.6089(16) 0.1983(9) 0.058(10) Uani 1 1 d U . .
H58A H 0.0249 0.6232 0.1874 0.069 Uiso 1 1 calc R . .
C59 C 0.0476(5) 0.5397(15) 0.1904(9) 0.049(9) Uani 1 1 d U . .
H59A H 0.0400 0.5066 0.1734 0.059 Uiso 1 1 calc R . .
C60 C 0.0663(5) 0.5203(17) 0.2061(10) 0.061(10) Uani 1 1 d U . .
H60A H 0.0715 0.4734 0.1998 0.074 Uiso 1 1 calc R . .
C61 C 0.1060(5) 0.4345(15) 0.2518(9) 0.050(9) Uani 1 1 d U . .
C62 C 0.1003(4) 0.3941(14) 0.2809(9) 0.046(9) Uani 1 1 d U . .
H62A H 0.0978 0.4209 0.3013 0.055 Uiso 1 1 calc R . .
C63 C 0.0983(5) 0.3169(15) 0.2799(9) 0.051(9) Uani 1 1 d U . .
H63A H 0.0943 0.2906 0.2993 0.061 Uiso 1 1 calc R . .
C64 C 0.1022(5) 0.2781(18) 0.2500(10) 0.061(10) Uani 1 1 d U . .
H64A H 0.1006 0.2250 0.2494 0.074 Uiso 1 1 calc R . .
C65 C 0.1083(5) 0.3128(17) 0.2215(10) 0.067(11) Uani 1 1 d U . .
H65A H 0.1108 0.2843 0.2016 0.081 Uiso 1 1 calc R . .
C66 C 0.1107(4) 0.3889(14) 0.2222(8) 0.044(8) Uani 1 1 d U . .
H66A H 0.1154 0.4130 0.2029 0.053 Uiso 1 1 calc R . .
C67 C 0.1221(5) 0.5675(12) 0.2174(9) 0.028(7) Uani 1 1 d U . .
C68 C 0.1426(6) 0.5906(18) 0.2273(12) 0.074(12) Uani 1 1 d U . .
H68A H 0.1486 0.5949 0.2520 0.089 Uiso 1 1 calc R . .
C69 C 0.1542(8) 0.607(2) 0.2020(14) 0.110(16) Uani 1 1 d U . .
H69A H 0.1681 0.6224 0.2092 0.132 Uiso 1 1 calc R . .
C70 C 0.1462(6) 0.6017(17) 0.1666(12) 0.070(11) Uani 1 1 d U . .
H70A H 0.1548 0.6099 0.1494 0.084 Uiso 1 1 calc R . .
C71 C 0.1260(5) 0.5847(15) 0.1555(10) 0.059(10) Uani 1 1 d U . .
H71A H 0.1202 0.5853 0.1307 0.070 Uiso 1 1 calc R . .
C72 C 0.1138(6) 0.5663(15) 0.1805(10) 0.056(10) Uani 1 1 d U . .
H72A H 0.0998 0.5528 0.1726 0.067 Uiso 1 1 calc R . .
C73 C 0.1722(2) 0.3774(6) 0.3516(4) 0.031(8) Uani 1 1 d GU . .
C74 C 0.1899(2) 0.3367(9) 0.3501(4) 0.057(10) Uani 1 1 d GU . .
H74A H 0.2018 0.3432 0.3681 0.068 Uiso 1 1 calc R . .
C75 C 0.1903(3) 0.2864(9) 0.3222(5) 0.051(9) Uani 1 1 d GU . .
H75A H 0.2025 0.2585 0.3211 0.062 Uiso 1 1 calc R . .
C76 C 0.1729(3) 0.2769(9) 0.2958(4) 0.087(13) Uani 1 1 d GU . .
H76A H 0.1732 0.2426 0.2768 0.105 Uiso 1 1 calc R . .
C77 C 0.1551(3) 0.3177(12) 0.2974(3) 0.082(12) Uani 1 1 d GU . .
H77A H 0.1432 0.3112 0.2794 0.099 Uiso 1 1 calc R . .
C78 C 0.1548(2) 0.3680(10) 0.3253(4) 0.069(11) Uani 1 1 d GU . .
H78A H 0.1426 0.3958 0.3264 0.082 Uiso 1 1 calc R . .
C79 C 0.1599(3) 0.3697(9) 0.4257(4) 0.030(7) Uani 1 1 d GU . .
C80 C 0.1632(3) 0.2897(8) 0.4220(4) 0.046(9) Uani 1 1 d GU . .
H80A H 0.1687 0.2702 0.4024 0.055 Uiso 1 1 calc R . .
C81 C 0.1582(5) 0.2427(16) 0.4481(9) 0.052(9) Uani 1 1 d U . .
H81A H 0.1602 0.1901 0.4458 0.062 Uiso 1 1 calc R . .
C82 C 0.1506(5) 0.2678(17) 0.4766(10) 0.067(11) Uani 1 1 d U . .
H82A H 0.1472 0.2341 0.4941 0.081 Uiso 1 1 calc R . .
C83 C 0.1479(6) 0.3461(19) 0.4793(11) 0.080(12) Uani 1 1 d U . .
H83A H 0.1421 0.3649 0.4988 0.096 Uiso 1 1 calc R . .
C84 C 0.1532(5) 0.3963(16) 0.4552(9) 0.058(10) Uani 1 1 d U . .
H84A H 0.1522 0.4489 0.4589 0.070 Uiso 1 1 calc R . .
C85 C 0.1965(5) 0.4636(14) 0.4137(9) 0.041(8) Uani 1 1 d U . .
C86 C 0.2087(5) 0.4139(15) 0.4370(8) 0.044(9) Uani 1 1 d U . .
H86A H 0.2032 0.3676 0.4434 0.053 Uiso 1 1 calc R . .
C87 C 0.2293(5) 0.4334(17) 0.4507(9) 0.060(10) Uani 1 1 d U . .
H87A H 0.2375 0.4001 0.4669 0.072 Uiso 1 1 calc R . .
C88 C 0.2377(6) 0.4993(19) 0.4415(10) 0.078(12) Uani 1 1 d U . .
H88A H 0.2515 0.5120 0.4514 0.094 Uiso 1 1 calc R . .
C89 C 0.2259(5) 0.5463(17) 0.4177(10) 0.061(10) Uani 1 1 d U . .
H89A H 0.2319 0.5915 0.4111 0.074 Uiso 1 1 calc R . .
C90 C 0.2062(5) 0.5314(15) 0.4034(9) 0.052(9) Uani 1 1 d U . .
H90A H 0.1986 0.5651 0.3865 0.062 Uiso 1 1 calc R . .
C91 C 0.1389(4) 0.7199(13) 0.5266(9) 0.038(8) Uani 1 1 d U . .
C92 C 0.1407(5) 0.7941(16) 0.5164(10) 0.067(11) Uani 1 1 d U . .
H92A H 0.1452 0.8027 0.4943 0.081 Uiso 1 1 calc R . .
C93 C 0.1366(5) 0.8569(17) 0.5357(10) 0.063(10) Uani 1 1 d U . .
H93A H 0.1358 0.9058 0.5255 0.075 Uiso 1 1 calc R . .
C94 C 0.1337(5) 0.8455(18) 0.5702(11) 0.072(11) Uani 1 1 d U . .
H94A H 0.1329 0.8876 0.5853 0.086 Uiso 1 1 calc R . .
C95 C 0.1321(5) 0.7742(18) 0.5832(11) 0.074(11) Uani 1 1 d U . .
H95A H 0.1287 0.7679 0.6062 0.089 Uiso 1 1 calc R . .
C96 C 0.1352(5) 0.7099(18) 0.5630(10) 0.069(11) Uani 1 1 d U . .
H96A H 0.1350 0.6610 0.5730 0.083 Uiso 1 1 calc R . .
C97 C 0.1752(5) 0.6252(14) 0.5158(9) 0.038(8) Uani 1 1 d U . .
C98 C 0.1846(5) 0.6464(15) 0.5498(10) 0.051(9) Uani 1 1 d U . .
H98A H 0.1766 0.6694 0.5652 0.062 Uiso 1 1 calc R . .
C99 C 0.2060(6) 0.6345(18) 0.5620(11) 0.072(11) Uani 1 1 d U . .
H99A H 0.2123 0.6525 0.5850 0.086 Uiso 1 1 calc R . .
C100 C 0.2178(6) 0.5975(17) 0.5413(11) 0.066(11) Uani 1 1 d U . .
H10B H 0.2318 0.5845 0.5495 0.079 Uiso 1 1 calc R . .
C101 C 0.2072(6) 0.5812(18) 0.5074(12) 0.078(12) Uani 1 1 d U . .
H10C H 0.2153 0.5612 0.4913 0.094 Uiso 1 1 calc R . .
C102 C 0.1867(5) 0.5897(15) 0.4937(10) 0.055(10) Uani 1 1 d U . .
H10D H 0.1808 0.5724 0.4704 0.066 Uiso 1 1 calc R . .
C103 C 0.1340(5) 0.5523(13) 0.5182(8) 0.034(8) Uani 1 1 d U . .
C104 C 0.1439(5) 0.5098(14) 0.5476(8) 0.045(9) Uani 1 1 d U . .
H10E H 0.1575 0.5227 0.5590 0.054 Uiso 1 1 calc R . .
C105 C 0.1336(5) 0.4466(15) 0.5604(9) 0.048(9) Uani 1 1 d U . .
H10F H 0.1406 0.4166 0.5795 0.057 Uiso 1 1 calc R . .
C106 C 0.1144(5) 0.4306(16) 0.5454(10) 0.058(10) Uani 1 1 d U . .
H10G H 0.1075 0.3913 0.5554 0.070 Uiso 1 1 calc R . .
C107 C 0.1040(5) 0.4689(17) 0.5158(10) 0.063(10) Uani 1 1 d U . .
H10H H 0.0906 0.4534 0.5042 0.075 Uiso 1 1 calc R . .
C108 C 0.1136(5) 0.5306(16) 0.5037(10) 0.060(10) Uani 1 1 d U . .
H10I H 0.1062 0.5595 0.4846 0.073 Uiso 1 1 calc R . .
C109 C 0.1733(4) 0.9672(13) 0.3847(8) 0.034(8) Uani 1 1 d U . .
C110 C 0.1761(4) 1.0455(13) 0.3908(9) 0.043(8) Uani 1 1 d U . .
H11B H 0.1740 1.0661 0.4130 0.052 Uiso 1 1 calc R . .
C111 C 0.1817(5) 1.0933(17) 0.3650(10) 0.067(10) Uani 1 1 d U . .
H11C H 0.1837 1.1454 0.3700 0.080 Uiso 1 1 calc R . .
C112 C 0.1846(6) 1.0660(19) 0.3328(11) 0.080(12) Uani 1 1 d U . .
H11D H 0.1881 1.0991 0.3152 0.096 Uiso 1 1 calc R . .
C113 C 0.1822(5) 0.9883(16) 0.3258(10) 0.064(10) Uani 1 1 d U . .
H11E H 0.1839 0.9681 0.3034 0.077 Uiso 1 1 calc R . .
C114 C 0.1773(5) 0.9418(16) 0.3527(9) 0.054(9) Uani 1 1 d U . .
H11F H 0.1768 0.8891 0.3485 0.065 Uiso 1 1 calc R . .
C115 C 0.1909(4) 0.8734(13) 0.4490(8) 0.035(8) Uani 1 1 d U . .
C116 C 0.2090(5) 0.9198(15) 0.4546(9) 0.044(9) Uani 1 1 d U . .
H11G H 0.2088 0.9652 0.4413 0.053 Uiso 1 1 calc R . .
C117 C 0.2260(5) 0.9022(16) 0.4775(9) 0.051(9) Uani 1 1 d U . .
H11H H 0.2373 0.9361 0.4801 0.062 Uiso 1 1 calc R . .
C118 C 0.2282(6) 0.8373(17) 0.4978(10) 0.067(11) Uani 1 1 d U . .
H11I H 0.2406 0.8255 0.5139 0.080 Uiso 1 1 calc R . .
C119 C 0.2115(5) 0.7915(18) 0.4932(10) 0.063(10) Uani 1 1 d U . .
H11J H 0.2123 0.7458 0.5064 0.076 Uiso 1 1 calc R . .
C120 C 0.1934(5) 0.8081(14) 0.4704(9) 0.044(9) Uani 1 1 d U . .
H12B H 0.1822 0.7742 0.4691 0.052 Uiso 1 1 calc R . .
C121 C 0.1533(5) 0.9652(12) 0.4502(8) 0.030(7) Uani 1 1 d U . .
C122 C 0.1641(5) 1.0025(15) 0.4798(9) 0.057(10) Uani 1 1 d U . .
H12C H 0.1786 0.9968 0.4859 0.068 Uiso 1 1 calc R . .
C123 C 0.1535(5) 1.0503(16) 0.5019(10) 0.058(10) Uani 1 1 d U . .
H12D H 0.1605 1.0729 0.5233 0.070 Uiso 1 1 calc R . .
C124 C 0.1337(5) 1.0601(15) 0.4902(9) 0.055(9) Uani 1 1 d U . .
H12E H 0.1270 1.0940 0.5037 0.066 Uiso 1 1 calc R . .
C125 C 0.1210(7) 1.026(2) 0.4598(11) 0.092(13) Uani 1 1 d U . .
H12F H 0.1066 1.0354 0.4540 0.110 Uiso 1 1 calc R . .
C126 C 0.1315(6) 0.9771(19) 0.4384(11) 0.082(12) Uani 1 1 d U . .
H12G H 0.1243 0.9535 0.4174 0.099 Uiso 1 1 calc R . .
C127 C 0.2133(4) 0.7148(13) 0.3481(8) 0.032(8) Uani 1 1 d U . .
C128 C 0.2329(5) 0.6874(15) 0.3439(10) 0.051(9) Uani 1 1 d U . .
H12H H 0.2343 0.6598 0.3231 0.061 Uiso 1 1 calc R . .
C129 C 0.2498(5) 0.7009(15) 0.3700(9) 0.050(9) Uani 1 1 d U . .
H12I H 0.2629 0.6840 0.3666 0.060 Uiso 1 1 calc R . .
C130 C 0.2482(5) 0.7368(16) 0.3997(10) 0.056(10) Uani 1 1 d U . .
H13A H 0.2601 0.7451 0.4174 0.067 Uiso 1 1 calc R . .
C131 C 0.2293(6) 0.7626(19) 0.4055(11) 0.081(12) Uani 1 1 d U . .
H13B H 0.2285 0.7890 0.4269 0.098 Uiso 1 1 calc R . .
C132 C 0.2113(5) 0.7498(15) 0.3799(9) 0.053(9) Uani 1 1 d U . .
H13C H 0.1982 0.7648 0.3843 0.063 Uiso 1 1 calc R . .
C133 C 0.1894(5) 0.7824(14) 0.2812(9) 0.039(8) Uani 1 1 d U . .
C134 C 0.1710(6) 0.8059(17) 0.2608(10) 0.068(11) Uani 1 1 d U . .
H13D H 0.1586 0.7812 0.2637 0.082 Uiso 1 1 calc R . .
C135 C 0.1699(6) 0.863(2) 0.2365(11) 0.088(13) Uani 1 1 d U . .
H13E H 0.1571 0.8769 0.2223 0.105 Uiso 1 1 calc R . .
C136 C 0.1880(6) 0.901(2) 0.2331(11) 0.088(13) Uani 1 1 d U . .
H13F H 0.1875 0.9427 0.2171 0.106 Uiso 1 1 calc R . .
C137 C 0.2058(6) 0.8797(18) 0.2521(10) 0.074(11) Uani 1 1 d U . .
H13G H 0.2181 0.9045 0.2490 0.089 Uiso 1 1 calc R . .
C138 C 0.2068(6) 0.8203(17) 0.2769(10) 0.071(11) Uani 1 1 d U . .
H13H H 0.2197 0.8065 0.2909 0.085 Uiso 1 1 calc R . .
C139 C 0.1945(5) 0.6150(15) 0.2856(9) 0.044(9) Uani 1 1 d U . .
C140 C 0.2062(5) 0.6215(17) 0.2582(10) 0.062(10) Uani 1 1 d U . .
H14B H 0.2108 0.6692 0.2517 0.074 Uiso 1 1 calc R . .
C141 C 0.2108(6) 0.556(2) 0.2409(11) 0.084(12) Uani 1 1 d U . .
H14C H 0.2186 0.5605 0.2224 0.100 Uiso 1 1 calc R . .
C142 C 0.2049(6) 0.487(2) 0.2490(11) 0.088(13) Uani 1 1 d U . .
H14D H 0.2085 0.4438 0.2367 0.105 Uiso 1 1 calc R . .
C143 C 0.1932(6) 0.4799(18) 0.2764(10) 0.068(11) Uani 1 1 d U . .
H14E H 0.1884 0.4320 0.2823 0.081 Uiso 1 1 calc R . .
C144 C 0.1887(4) 0.5439(15) 0.2944(10) 0.056(11) Uani 1 1 d . . .
H14F H 0.1813 0.5386 0.3135 0.068 Uiso 1 1 calc R . .
Li1 Li 0.0000 1.186(4) 0.2500 0.07(3) Uani 1 2 d S . .
O1 O 0.0222(5) 1.2469(18) 0.2398(10) 0.133(11) Uani 1 1 d U . .
C145 C 0.0219(11) 1.276(4) 0.2076(19) 0.21(2) Uani 1 1 d U . .
H14G H 0.0091 1.3048 0.1990 0.257 Uiso 1 1 calc R . .
H14H H 0.0239 1.2377 0.1898 0.257 Uiso 1 1 calc R . .
C146 C 0.0421(10) 1.333(4) 0.2174(18) 0.19(2) Uani 1 1 d U . .
H14I H 0.0551 1.3049 0.2172 0.232 Uiso 1 1 calc R . .
H14J H 0.0412 1.3751 0.2003 0.232 Uiso 1 1 calc R . .
C147 C 0.0410(12) 1.357(4) 0.251(2) 0.25(2) Uani 1 1 d U . .
H14K H 0.0294 1.3923 0.2501 0.295 Uiso 1 1 calc R . .
H14L H 0.0539 1.3820 0.2619 0.295 Uiso 1 1 calc R . .
C148 C 0.0376(10) 1.287(4) 0.2700(19) 0.21(2) Uani 1 1 d U . .
H14M H 0.0314 1.2977 0.2913 0.257 Uiso 1 1 calc R . .
H14N H 0.0505 1.2583 0.2771 0.257 Uiso 1 1 calc R . .
O2 O 0.0119(5) 1.1228(17) 0.2876(10) 0.128(11) Uani 1 1 d U . .
C149 C 0.0331(13) 1.094(5) 0.289(2) 0.28(3) Uani 1 1 d U . .
H14O H 0.0370 1.0891 0.2656 0.342 Uiso 1 1 calc R . .
H14P H 0.0435 1.1242 0.3055 0.342 Uiso 1 1 calc R . .
C150 C 0.0296(11) 1.022(4) 0.305(2) 0.21(2) Uani 1 1 d U . .
H15B H 0.0243 0.9871 0.2848 0.251 Uiso 1 1 calc R . .
H15C H 0.0431 1.0020 0.3169 0.251 Uiso 1 1 calc R . .
C151 C 0.0177(12) 1.019(5) 0.326(2) 0.24(3) Uani 1 1 d U . .
H15D H 0.0251 1.0158 0.3513 0.290 Uiso 1 1 calc R . .
H15E H 0.0079 0.9767 0.3211 0.290 Uiso 1 1 calc R . .
C152 C 0.0073(13) 1.095(5) 0.318(2) 0.27(3) Uani 1 1 d U . .
H15F H -0.0078 1.0887 0.3153 0.328 Uiso 1 1 calc R . .
H15G H 0.0119 1.1300 0.3380 0.328 Uiso 1 1 calc R . .
Li2 Li -0.0278(11) 0.822(3) 0.467(2) 0.051(17) Uani 0.75 1 d PU . .
O3 O -0.0647(8) 0.780(3) 0.4060(12) 0.107(16) Uani 0.50 1 d PDU . .
C201 C -0.0555(9) 0.800(3) 0.3778(16) 0.071(9) Uani 0.50 1 d PDU . .
H20B H -0.0599 0.8509 0.3696 0.086 Uiso 0.50 1 calc PR . .
H20C H -0.0404 0.8000 0.3857 0.086 Uiso 0.50 1 calc PR . .
C202 C -0.0600(10) 0.756(3) 0.3529(13) 0.072(9) Uani 0.50 1 d PDU . .
H20D H -0.0474 0.7394 0.3446 0.086 Uiso 0.50 1 calc PR . .
H20E H -0.0690 0.7814 0.3328 0.086 Uiso 0.50 1 calc PR . .
C203 C -0.0696(10) 0.697(2) 0.3624(15) 0.071(9) Uani 0.50 1 d PDU . .
H20F H -0.0817 0.6837 0.3439 0.086 Uiso 0.50 1 calc PR . .
H20G H -0.0603 0.6529 0.3667 0.086 Uiso 0.50 1 calc PR . .
C204 C -0.0752(9) 0.718(3) 0.3918(15) 0.072(9) Uani 0.50 1 d PDU . .
H20H H -0.0729 0.6769 0.4094 0.086 Uiso 0.50 1 calc PR . .
H20I H -0.0901 0.7300 0.3868 0.086 Uiso 0.50 1 calc PR . .
O4 O 0.0732(7) 0.781(2) 0.0200(11) 0.073(13) Uani 0.50 1 d PDU . .
C205 C 0.0931(7) 0.790(4) 0.0151(15) 0.085(10) Uani 0.50 1 d PDU . .
H20J H 0.0974 0.8425 0.0205 0.101 Uiso 0.50 1 calc PR . .
H20K H 0.1022 0.7569 0.0321 0.101 Uiso 0.50 1 calc PR . .
C206 C 0.0952(8) 0.774(4) -0.0155(16) 0.084(10) Uani 0.50 1 d PDU . .
H20L H 0.1080 0.7454 -0.0149 0.101 Uiso 0.50 1 calc PR . .
H20M H 0.0961 0.8213 -0.0291 0.101 Uiso 0.50 1 calc PR . .
C207 C 0.0794(10) 0.735(4) -0.0310(14) 0.084(10) Uani 0.50 1 d PDU . .
H20N H 0.0741 0.7542 -0.0554 0.101 Uiso 0.50 1 calc PR . .
H20O H 0.0832 0.6813 -0.0327 0.101 Uiso 0.50 1 calc PR . .
C208 C 0.0659(7) 0.743(4) -0.0106(16) 0.085(10) Uani 0.50 1 d PDU . .
H20P H 0.0612 0.6925 -0.0043 0.101 Uiso 0.50 1 calc PR . .
H20Q H 0.0538 0.7699 -0.0239 0.101 Uiso 0.50 1 calc PR . .
O5 O -0.0071(13) 0.926(3) 0.444(2) 0.20(2) Uani 0.50 1 d PDU . .
C213 C -0.0176(12) 0.973(5) 0.418(2) 0.16(3) Uani 0.50 1 d PDU . .
H21H H -0.0143 0.9585 0.3950 0.189 Uiso 0.50 1 calc PR . .
H21I H -0.0326 0.9656 0.4171 0.189 Uiso 0.50 1 calc PR . .
C214 C -0.0132(16) 1.039(4) 0.425(3) 0.22(3) Uani 0.50 1 d PDU . .
H21J H -0.0245 1.0642 0.4337 0.265 Uiso 0.50 1 calc PR . .
H21K H -0.0112 1.0641 0.4024 0.265 Uiso 0.50 1 calc PR . .
C215 C 0.0037(16) 1.043(4) 0.449(3) 0.19(3) Uani 0.50 1 d PDU . .
H21L H 0.0149 1.0661 0.4380 0.232 Uiso 0.50 1 calc PR . .
H21M H 0.0015 1.0743 0.4692 0.232 Uiso 0.50 1 calc PR . .
C216 C 0.0081(10) 0.975(5) 0.458(2) 0.13(2) Uani 0.50 1 d PDU . .
H21N H 0.0105 0.9714 0.4847 0.152 Uiso 0.50 1 calc PR . .
H21O H 0.0210 0.9594 0.4503 0.152 Uiso 0.50 1 calc PR . .
O6 O 0.0676(7) 0.936(2) 0.0573(13) 0.083(8) Uani 0.50 1 d PDU . .
C217 C 0.0689(9) 0.992(3) 0.0326(13) 0.083(8) Uani 0.50 1 d PDU . .
H21P H 0.0692 0.9681 0.0090 0.100 Uiso 0.50 1 calc PR . .
H21Q H 0.0565 1.0239 0.0300 0.100 Uiso 0.50 1 calc PR . .
C218 C 0.0843(9) 1.030(3) 0.0413(16) 0.083(8) Uani 0.50 1 d PDU . .
H21R H 0.0805 1.0844 0.0389 0.100 Uiso 0.50 1 calc PR . .
H21S H 0.0942 1.0200 0.0252 0.100 Uiso 0.50 1 calc PR . .
C219 C 0.0929(8) 1.016(3) 0.0744(16) 0.083(8) Uani 0.50 1 d PDU . .
H21T H 0.1081 1.0157 0.0773 0.100 Uiso 0.50 1 calc PR . .
H21U H 0.0887 1.0533 0.0910 0.100 Uiso 0.50 1 calc PR . .
C220 C 0.0859(9) 0.950(3) 0.0796(14) 0.083(8) Uani 0.50 1 d PDU . .
H22B H 0.0839 0.9453 0.1048 0.100 Uiso 0.50 1 calc PR . .
H22C H 0.0961 0.9112 0.0756 0.100 Uiso 0.50 1 calc PR . .
O7 O 0.0091(9) 0.680(2) 0.0436(14) 0.113(17) Uani 0.50 1 d PDU . .
C221 C 0.0174(11) 0.610(3) 0.042(2) 0.12(2) Uani 0.50 1 d PDU . .
H22D H 0.0141 0.5912 0.0174 0.143 Uiso 0.50 1 calc PR . .
H22E H 0.0326 0.6139 0.0490 0.143 Uiso 0.50 1 calc PR . .
C222 C 0.0111(11) 0.565(2) 0.0622(19) 0.09(2) Uani 0.50 1 d PDU . .
H22F H 0.0229 0.5415 0.0781 0.110 Uiso 0.50 1 calc PR . .
H22G H 0.0030 0.5255 0.0479 0.110 Uiso 0.50 1 calc PR . .
C223 C -0.0004(9) 0.600(3) 0.0815(14) 0.059(12) Uani 0.50 1 d PDU . .
H22H H -0.0133 0.5717 0.0818 0.071 Uiso 0.50 1 calc PR . .
H22I H 0.0070 0.6070 0.1064 0.071 Uiso 0.50 1 calc PR . .
C224 C -0.0043(8) 0.665(2) 0.0655(16) 0.059(12) Uani 0.50 1 d PDU . .
H22J H -0.0036 0.7047 0.0838 0.071 Uiso 0.50 1 calc PR . .
H22K H -0.0185 0.6639 0.0514 0.071 Uiso 0.50 1 calc PR . .
O8 O -0.0089(12) 0.741(4) 0.5569(14) 0.17(2) Uani 0.50 1 d PDU . .
C241 C 0.0055(12) 0.691(5) 0.573(2) 0.14(3) Uani 0.50 1 d PDU . .
H24D H 0.0040 0.6430 0.5595 0.172 Uiso 0.50 1 calc PR . .
H24E H 0.0194 0.7108 0.5731 0.172 Uiso 0.50 1 calc PR . .
C242 C 0.0036(10) 0.678(3) 0.6042(18) 0.10(2) Uani 0.50 1 d PDU . .
H24F H 0.0173 0.6783 0.6200 0.122 Uiso 0.50 1 calc PR . .
H24G H -0.0027 0.6279 0.6058 0.122 Uiso 0.50 1 calc PR . .
C243 C -0.0081(11) 0.730(4) 0.6146(15) 0.09(2) Uani 0.50 1 d PDU . .
H24H H -0.0171 0.7084 0.6301 0.106 Uiso 0.50 1 calc PR . .
H24I H 0.0003 0.7708 0.6276 0.106 Uiso 0.50 1 calc PR . .
C244 C -0.0188(9) 0.754(4) 0.585(2) 0.11(2) Uani 0.50 1 d PDU . .
H24J H -0.0213 0.8088 0.5865 0.138 Uiso 0.50 1 calc PR . .
H24K H -0.0323 0.7284 0.5800 0.138 Uiso 0.50 1 calc PR . .
Li3 Li 0.2483(9) 1.201(2) 0.3474(16) 0.017(12) Uani 0.75 1 d PU . .
O9 O 0.2556(7) 1.3555(19) 0.3503(12) 0.080(13) Uani 0.50 1 d PDU . .
C245 C 0.2679(8) 1.388(3) 0.3291(17) 0.080(10) Uani 0.50 1 d PDU . .
H24L H 0.2818 1.3969 0.3435 0.095 Uiso 0.50 1 calc PR . .
H24M H 0.2694 1.3530 0.3095 0.095 Uiso 0.50 1 calc PR . .
C246 C 0.2607(10) 1.448(3) 0.3164(15) 0.080(10) Uani 0.50 1 d PDU . .
H24N H 0.2531 1.4399 0.2917 0.095 Uiso 0.50 1 calc PR . .
H24O H 0.2719 1.4844 0.3156 0.095 Uiso 0.50 1 calc PR . .
C247 C 0.2482(10) 1.474(2) 0.3365(18) 0.079(10) Uani 0.50 1 d PDU . .
H24P H 0.2553 1.5094 0.3547 0.095 Uiso 0.50 1 calc PR . .
H24Q H 0.2362 1.4994 0.3220 0.095 Uiso 0.50 1 calc PR . .
C248 C 0.2425(8) 1.414(3) 0.3516(17) 0.079(10) Uani 0.50 1 d PDU . .
H24R H 0.2285 1.3988 0.3393 0.095 Uiso 0.50 1 calc PR . .
H24S H 0.2418 1.4247 0.3768 0.095 Uiso 0.50 1 calc PR . .
O10 O 0.2319(8) 1.182(3) 0.2787(11) 0.088(14) Uani 0.50 1 d PDU . .
C249 C 0.2327(15) 1.235(3) 0.2532(17) 0.14(2) Uani 0.50 1 d PDU . .
H24T H 0.2245 1.2796 0.2582 0.164 Uiso 0.50 1 calc PR . .
H24U H 0.2471 1.2520 0.2546 0.164 Uiso 0.50 1 calc PR . .
C250 C 0.2260(15) 1.212(4) 0.2231(14) 0.13(2) Uani 0.50 1 d PDU . .
H25A H 0.2362 1.2222 0.2075 0.159 Uiso 0.50 1 calc PR . .
H25B H 0.2132 1.2397 0.2130 0.159 Uiso 0.50 1 calc PR . .
C251 C 0.2223(15) 1.141(4) 0.2237(15) 0.14(2) Uani 0.50 1 d PDU . .
H25C H 0.2082 1.1292 0.2106 0.168 Uiso 0.50 1 calc PR . .
H25D H 0.2323 1.1118 0.2127 0.168 Uiso 0.50 1 calc PR . .
C252 C 0.2240(13) 1.124(3) 0.2574(17) 0.11(2) Uani 0.50 1 d PDU . .
H25E H 0.2330 1.0795 0.2628 0.126 Uiso 0.50 1 calc PR . .
H25F H 0.2103 1.1110 0.2625 0.126 Uiso 0.50 1 calc PR . .
O11 O 0.2388(6) 1.152(2) 0.4233(11) 0.065(12) Uani 0.50 1 d PDU . .
C253 C 0.2267(10) 1.212(2) 0.4287(16) 0.078(10) Uani 0.50 1 d PDU . .
H25G H 0.2351 1.2584 0.4309 0.094 Uiso 0.50 1 calc PR . .
H25H H 0.2156 1.2176 0.4076 0.094 Uiso 0.50 1 calc PR . .
C254 C 0.2190(10) 1.205(3) 0.4555(16) 0.078(10) Uani 0.50 1 d PDU . .
H25I H 0.2040 1.2134 0.4494 0.094 Uiso 0.50 1 calc PR . .
H25J H 0.2250 1.2422 0.4737 0.094 Uiso 0.50 1 calc PR . .
C255 C 0.2225(10) 1.137(3) 0.4687(15) 0.078(10) Uani 0.50 1 d PDU . .
H25K H 0.2280 1.1391 0.4947 0.094 Uiso 0.50 1 calc PR . .
H25L H 0.2097 1.1066 0.4646 0.094 Uiso 0.50 1 calc PR . .
C256 C 0.2360(10) 1.109(3) 0.4515(15) 0.078(10) Uani 0.50 1 d PDU . .
H25M H 0.2316 1.0583 0.4428 0.093 Uiso 0.50 1 calc PR . .
H25N H 0.2493 1.1041 0.4682 0.093 Uiso 0.50 1 calc PR . .
O12 O 0.2523(6) 1.0329(17) 0.3690(11) 0.055(11) Uani 0.50 1 d PDU . .
C261 C 0.2388(8) 0.977(3) 0.3733(16) 0.083(10) Uani 0.50 1 d PDU . .
H26D H 0.2428 0.9548 0.3974 0.100 Uiso 0.50 1 calc PR . .
H26E H 0.2248 0.9988 0.3715 0.100 Uiso 0.50 1 calc PR . .
C262 C 0.2384(9) 0.928(3) 0.3508(18) 0.083(10) Uani 0.50 1 d PDU . .
H26F H 0.2259 0.9333 0.3321 0.100 Uiso 0.50 1 calc PR . .
H26G H 0.2378 0.8777 0.3622 0.100 Uiso 0.50 1 calc PR . .
C263 C 0.2547(10) 0.932(3) 0.3362(17) 0.083(10) Uani 0.50 1 d PDU . .
H26H H 0.2645 0.8908 0.3450 0.100 Uiso 0.50 1 calc PR . .
H26I H 0.2510 0.9283 0.3098 0.100 Uiso 0.50 1 calc PR . .
C264 C 0.2625(9) 0.997(3) 0.3461(17) 0.083(10) Uani 0.50 1 d PDU . .
H26J H 0.2622 1.0287 0.3246 0.100 Uiso 0.50 1 calc PR . .
H26K H 0.2771 0.9904 0.3577 0.100 Uiso 0.50 1 calc PR . .
O13 O 0.2848(8) 1.146(4) 0.4092(14) 0.126(18) Uani 0.50 1 d PDU . .
C265 C 0.2987(13) 1.098(3) 0.429(2) 0.14(2) Uani 0.50 1 d PDU . .
H26L H 0.2920 1.0486 0.4314 0.165 Uiso 0.50 1 calc PR . .
H26M H 0.3102 1.0886 0.4158 0.165 Uiso 0.50 1 calc PR . .
C266 C 0.3055(13) 1.123(5) 0.4583(18) 0.14(2) Uani 0.50 1 d PDU . .
H26N H 0.3206 1.1148 0.4643 0.165 Uiso 0.50 1 calc PR . .
H26O H 0.2991 1.0975 0.4766 0.165 Uiso 0.50 1 calc PR . .
C267 C 0.3017(15) 1.195(5) 0.459(2) 0.17(3) Uani 0.50 1 d PDU . .
H26P H 0.2941 1.2078 0.4783 0.206 Uiso 0.50 1 calc PR . .
H26Q H 0.3147 1.2248 0.4625 0.206 Uiso 0.50 1 calc PR . .
C268 C 0.2906(16) 1.209(3) 0.428(2) 0.19(3) Uani 0.50 1 d PDU . .
H26R H 0.2986 1.2412 0.4138 0.234 Uiso 0.50 1 calc PR . .
H26S H 0.2782 1.2380 0.4309 0.234 Uiso 0.50 1 calc PR . .
O14 O 0.0874(6) 0.644(2) 0.6180(14) 0.106(16) Uani 0.50 1 d PDU . .
C209 C 0.0667(7) 0.635(2) 0.6170(16) 0.042(15) Uani 0.50 1 d PDU . .
H20R H 0.0639 0.6384 0.6416 0.051 Uiso 0.50 1 calc PR . .
H20S H 0.0592 0.6763 0.6028 0.051 Uiso 0.50 1 calc PR . .
C210 C 0.0605(6) 0.575(3) 0.6039(18) 0.066(18) Uani 0.50 1 d PDU . .
H21B H 0.0504 0.5834 0.5815 0.080 Uiso 0.50 1 calc PR . .
H21C H 0.0533 0.5471 0.6207 0.080 Uiso 0.50 1 calc PR . .
C211 C 0.0757(7) 0.5342(18) 0.5970(15) 0.035(14) Uani 0.50 1 d PDU . .
H21D H 0.0795 0.4943 0.6151 0.042 Uiso 0.50 1 calc PR . .
H21E H 0.0722 0.5108 0.5730 0.042 Uiso 0.50 1 calc PR . .
C212 C 0.0907(6) 0.583(2) 0.5981(15) 0.049(15) Uani 0.50 1 d PDU . .
H21F H 0.0916 0.5987 0.5735 0.059 Uiso 0.50 1 calc PR . .
H21G H 0.1039 0.5584 0.6087 0.059 Uiso 0.50 1 calc PR . .
O15 O 0.1554(7) 1.084(3) 0.2324(12) 0.102(16) Uani 0.50 1 d PDU . .
C225 C 0.1370(8) 1.121(3) 0.2273(13) 0.051(16) Uani 0.50 1 d PDU . .
H22L H 0.1273 1.0936 0.2396 0.061 Uiso 0.50 1 calc PR . .
H22M H 0.1391 1.1720 0.2383 0.061 Uiso 0.50 1 calc PR . .
C226 C 0.1295(6) 1.128(2) 0.1955(14) 0.027(13) Uani 0.50 1 d PDU . .
H22N H 0.1242 1.1794 0.1906 0.032 Uiso 0.50 1 calc PR . .
H22O H 0.1179 1.0922 0.1891 0.032 Uiso 0.50 1 calc PR . .
C227 C 0.1434(9) 1.114(3) 0.1761(11) 0.052(16) Uani 0.50 1 d PDU . .
H22P H 0.1379 1.0793 0.1561 0.062 Uiso 0.50 1 calc PR . .
H22Q H 0.1481 1.1606 0.1662 0.062 Uiso 0.50 1 calc PR . .
C228 C 0.1583(8) 1.082(4) 0.1980(15) 0.11(2) Uani 0.50 1 d PDU . .
H22R H 0.1714 1.1078 0.1963 0.136 Uiso 0.50 1 calc PR . .
H22S H 0.1596 1.0289 0.1907 0.136 Uiso 0.50 1 calc PR . .
O16 O 0.0423(6) 0.881(3) 0.6520(17) 0.142(19) Uani 0.50 1 d PDU . .
C237 C 0.0567(10) 0.840(3) 0.6384(15) 0.09(2) Uani 0.50 1 d PDU . .
H23P H 0.0522 0.7873 0.6355 0.106 Uiso 0.50 1 calc PR . .
H23Q H 0.0579 0.8602 0.6145 0.106 Uiso 0.50 1 calc PR . .
C238 C 0.0735(8) 0.843(3) 0.6582(17) 0.063(17) Uani 0.50 1 d PDU . .
H23R H 0.0844 0.8525 0.6439 0.075 Uiso 0.50 1 calc PR . .
H23S H 0.0764 0.7949 0.6709 0.075 Uiso 0.50 1 calc PR . .
C239 C 0.0737(8) 0.898(4) 0.6815(17) 0.09(2) Uani 0.50 1 d PDU . .
H23T H 0.0763 0.8775 0.7063 0.112 Uiso 0.50 1 calc PR . .
H23U H 0.0845 0.9351 0.6793 0.112 Uiso 0.50 1 calc PR . .
C240 C 0.0555(9) 0.927(3) 0.6737(19) 0.10(2) Uani 0.50 1 d PDU . .
H24B H 0.0564 0.9763 0.6617 0.126 Uiso 0.50 1 calc PR . .
H24C H 0.0502 0.9368 0.6960 0.126 Uiso 0.50 1 calc PR . .
O17 O 0.1555(7) 0.396(3) 0.1676(15) 0.115(17) Uani 0.50 1 d PDU . .
C257 C 0.1626(9) 0.340(4) 0.1914(16) 0.10(2) Uani 0.50 1 d PDU . .
H25O H 0.1655 0.3612 0.2159 0.120 Uiso 0.50 1 calc PR . .
H25P H 0.1518 0.3011 0.1907 0.120 Uiso 0.50 1 calc PR . .
C258 C 0.1783(8) 0.311(2) 0.1846(15) 0.050(16) Uani 0.50 1 d PDU . .
H25Q H 0.1755 0.2575 0.1782 0.060 Uiso 0.50 1 calc PR . .
H25R H 0.1893 0.3129 0.2061 0.060 Uiso 0.50 1 calc PR . .
C259 C 0.1843(8) 0.346(3) 0.1582(16) 0.076(19) Uani 0.50 1 d PDU . .
H25S H 0.1990 0.3600 0.1647 0.091 Uiso 0.50 1 calc PR . .
H25T H 0.1823 0.3139 0.1365 0.091 Uiso 0.50 1 calc PR . .
C260 C 0.1727(10) 0.405(3) 0.1531(18) 0.11(2) Uani 0.50 1 d PDU . .
H26B H 0.1687 0.4148 0.1271 0.136 Uiso 0.50 1 calc PR . .
H26C H 0.1805 0.4495 0.1641 0.136 Uiso 0.50 1 calc PR . .
O18 O 0.2989(9) 0.526(2) 0.4090(15) 0.130(18) Uani 0.50 1 d PDU . .
C269 C 0.3020(12) 0.587(3) 0.4320(13) 0.10(2) Uani 0.50 1 d PDU . .
H26T H 0.2894 0.5953 0.4420 0.115 Uiso 0.50 1 calc PR . .
H26U H 0.3133 0.5744 0.4521 0.115 Uiso 0.50 1 calc PR . .
C270 C 0.3064(12) 0.644(2) 0.4172(15) 0.08(2) Uani 0.50 1 d PDU . .
H27B H 0.3190 0.6666 0.4313 0.101 Uiso 0.50 1 calc PR . .
H27C H 0.2950 0.6810 0.4161 0.101 Uiso 0.50 1 calc PR . .
C271 C 0.3093(9) 0.629(2) 0.3849(14) 0.047(15) Uani 0.50 1 d PDU . .
H27D H 0.2997 0.6585 0.3669 0.056 Uiso 0.50 1 calc PR . .
H27E H 0.3236 0.6408 0.3824 0.056 Uiso 0.50 1 calc PR . .
C272 C 0.3056(11) 0.558(2) 0.3809(13) 0.071(18) Uani 0.50 1 d PDU . .
H27F H 0.3184 0.5319 0.3774 0.085 Uiso 0.50 1 calc PR . .
H27G H 0.2952 0.5498 0.3590 0.085 Uiso 0.50 1 calc PR . .
O19 O 0.1363(7) 0.849(3) 0.0804(15) 0.124(18) Uani 0.50 1 d PDU . .
C273 C 0.1460(10) 0.782(2) 0.090(2) 0.10(2) Uani 0.50 1 d PDU . .
H27H H 0.1365 0.7481 0.0994 0.116 Uiso 0.50 1 calc PR . .
H27I H 0.1494 0.7581 0.0679 0.116 Uiso 0.50 1 calc PR . .
C274 C 0.1618(11) 0.790(3) 0.112(2) 0.17(3) Uani 0.50 1 d PDU . .
H27J H 0.1730 0.7589 0.1050 0.199 Uiso 0.50 1 calc PR . .
H27K H 0.1595 0.7723 0.1356 0.199 Uiso 0.50 1 calc PR . .
C275 C 0.1672(8) 0.860(4) 0.114(2) 0.11(2) Uani 0.50 1 d PDU . .
H27L H 0.1717 0.8765 0.1388 0.135 Uiso 0.50 1 calc PR . .
H27M H 0.1785 0.8698 0.1003 0.135 Uiso 0.50 1 calc PR . .
C276 C 0.1505(10) 0.896(2) 0.099(2) 0.09(2) Uani 0.50 1 d PDU . .
H27N H 0.1542 0.9351 0.0826 0.110 Uiso 0.50 1 calc PR . .
H27O H 0.1446 0.9214 0.1179 0.110 Uiso 0.50 1 calc PR . .

loop_
_atom_site_aniso_label
_atom_site_aniso_U_11
_atom_site_aniso_U_22
_atom_site_aniso_U_33
_atom_site_aniso_U_23
_atom_site_aniso_U_13
_atom_site_aniso_U_12
In1 0.0415(16) 0.0222(9) 0.051(2) -0.0067(10) 0.0174(16) -0.0070(9)
In2 0.0430(16) 0.0211(9) 0.053(2) 0.0006(10) 0.0212(16) 0.0016(9)
In3 0.0560(18) 0.0244(10) 0.0396(19) 0.0030(10) 0.0128(17) 0.0082(10)
In4 0.0528(17) 0.0257(10) 0.0376(19) -0.0030(10) 0.0135(16) -0.0057(10)
In5 0.0522(17) 0.0243(10) 0.047(2) 0.0034(10) 0.0149(17) 0.0084(10)
In6 0.0537(17) 0.0239(10) 0.0371(19) -0.0015(10) 0.0086(16) -0.0037(10)
In7 0.0461(17) 0.0235(9) 0.0426(19) -0.0061(10) 0.0153(16) -0.0105(9)
In8 0.0395(16) 0.0245(9) 0.053(2) -0.0041(10) 0.0209(16) -0.0031(9)
Si1 0.054(7) 0.022(4) 0.049(8) -0.011(4) 0.022(7) -0.007(4)
Si2 0.049(7) 0.018(4) 0.065(8) -0.005(4) 0.021(7) 0.000(4)
Si3 0.058(7) 0.029(4) 0.047(8) 0.002(4) 0.018(7) 0.006(4)
Si4 0.050(7) 0.028(4) 0.046(8) -0.007(4) 0.020(7) -0.009(4)
Si5 0.050(7) 0.020(4) 0.046(7) 0.002(4) 0.018(6) 0.009(4)
Si6 0.048(7) 0.034(4) 0.035(7) 0.001(4) 0.001(7) 0.000(4)
Si7 0.044(6) 0.026(4) 0.040(7) -0.009(4) 0.022(6) -0.008(4)
Si8 0.055(7) 0.033(4) 0.048(8) -0.004(4) 0.027(7) -0.001(4)
C1 0.040(11) 0.038(10) 0.044(12) -0.008(8) 0.007(9) -0.007(8)
C2 0.038(11) 0.028(9) 0.040(12) -0.003(8) -0.001(9) -0.002(8)
C3 0.060(13) 0.051(11) 0.059(13) -0.001(9) 0.008(9) -0.003(8)
C4 0.068(13) 0.057(11) 0.064(13) -0.001(9) 0.016(9) 0.004(9)
C5 0.065(13) 0.065(12) 0.072(14) 0.003(9) 0.006(9) 0.008(9)
C6 0.063(13) 0.053(11) 0.059(13) -0.006(9) 0.011(9) -0.004(9)
C7 0.047(12) 0.041(10) 0.049(12) -0.003(8) 0.014(9) 0.004(8)
C8 0.041(12) 0.045(10) 0.045(12) -0.001(8) 0.005(9) -0.007(8)
C9 0.063(13) 0.066(12) 0.066(14) -0.002(9) 0.008(9) -0.005(9)
C10 0.054(13) 0.065(12) 0.058(13) 0.001(9) 0.011(9) -0.003(9)
C11 0.077(14) 0.082(13) 0.074(15) 0.003(9) 0.017(9) -0.004(9)
C12 0.074(14) 0.073(13) 0.073(14) 0.001(9) 0.013(9) 0.000(9)
C13 0.037(11) 0.039(10) 0.040(12) -0.002(8) 0.009(9) 0.002(8)
C14 0.043(12) 0.038(10) 0.041(12) 0.005(8) 0.011(9) -0.008(8)
C15 0.063(13) 0.056(11) 0.058(13) -0.003(9) 0.016(9) -0.003(9)
C16 0.079(14) 0.079(13) 0.078(15) 0.000(9) 0.020(9) 0.001(9)
C17 0.065(13) 0.064(12) 0.065(14) 0.006(9) 0.012(9) -0.003(9)
C18 0.050(12) 0.050(11) 0.051(13) -0.002(8) 0.012(9) -0.003(8)
C19 0.023(11) 0.017(8) 0.021(11) -0.002(8) 0.000(9) 0.000(8)
C20 0.044(12) 0.035(10) 0.034(12) 0.009(8) 0.005(9) 0.001(8)
C21 0.056(13) 0.058(11) 0.060(13) 0.001(9) 0.015(9) -0.001(9)
C22 0.054(13) 0.053(11) 0.050(13) 0.000(8) 0.007(9) -0.007(9)
C23 0.068(14) 0.070(12) 0.067(14) -0.004(9) 0.011(9) -0.001(9)
C24 0.048(12) 0.050(11) 0.046(13) 0.004(8) 0.014(9) 0.000(8)
C25 0.048(12) 0.044(10) 0.044(12) -0.004(8) 0.008(9) -0.003(8)
C26 0.037(11) 0.034(10) 0.041(12) 0.002(8) 0.008(9) -0.001(8)
C27 0.058(13) 0.052(11) 0.065(13) -0.004(9) 0.009(9) 0.000(9)
C28 0.056(13) 0.058(11) 0.059(13) 0.003(9) 0.006(9) -0.002(9)
C29 0.054(13) 0.058(11) 0.057(13) -0.002(9) 0.005(9) 0.005(9)
C30 0.042(12) 0.040(10) 0.041(12) -0.011(8) 0.007(9) 0.002(8)
C31 0.013(10) 0.016(8) 0.016(11) 0.005(7) 0.002(9) 0.004(7)
C32 0.047(12) 0.039(10) 0.045(12) 0.002(8) 0.010(9) 0.000(8)
C33 0.068(13) 0.061(12) 0.068(14) -0.008(9) 0.016(9) -0.003(9)
C34 0.067(13) 0.060(12) 0.063(13) 0.005(9) 0.013(9) -0.002(9)
C35 0.065(13) 0.064(12) 0.065(13) 0.002(9) 0.014(9) -0.008(9)
C36 0.058(12) 0.050(11) 0.053(13) -0.004(8) 0.012(9) -0.001(8)
C37 0.045(12) 0.043(10) 0.046(12) 0.008(8) 0.008(9) 0.005(8)
C38 0.047(12) 0.051(11) 0.046(13) 0.004(8) 0.010(9) 0.001(8)
C39 0.079(15) 0.078(13) 0.076(15) 0.003(9) 0.012(9) 0.003(9)
C40 0.061(13) 0.063(12) 0.065(14) -0.002(9) 0.009(9) 0.001(9)
C41 0.071(14) 0.076(13) 0.074(14) -0.001(9) 0.015(9) 0.002(9)
C42 0.068(14) 0.073(13) 0.067(14) -0.002(9) 0.012(9) -0.002(9)
C43 0.037(11) 0.031(9) 0.034(12) -0.002(8) 0.006(9) 0.001(8)
C44 0.050(12) 0.046(10) 0.052(13) -0.001(8) 0.011(9) -0.002(8)
C45 0.070(14) 0.078(13) 0.078(14) -0.002(9) 0.007(9) -0.006(9)
C46 0.069(13) 0.062(12) 0.063(14) -0.005(9) 0.013(9) 0.005(9)
C47 0.046(12) 0.047(10) 0.051(12) -0.001(8) 0.012(9) 0.001(8)
C48 0.045(12) 0.041(10) 0.045(12) 0.004(8) 0.006(9) -0.002(8)
C49 0.042(11) 0.035(10) 0.038(12) 0.001(8) 0.006(9) 0.005(8)
C50 0.062(13) 0.058(12) 0.058(13) -0.001(9) 0.012(9) -0.002(9)
C51 0.095(16) 0.089(15) 0.090(16) 0.007(9) 0.015(9) -0.004(9)
C52 0.080(14) 0.083(13) 0.076(15) -0.004(9) 0.020(9) 0.000(9)
C53 0.075(14) 0.071(13) 0.073(14) -0.003(9) 0.013(9) 0.003(9)
C54 0.050(12) 0.045(10) 0.044(12) 0.000(8) 0.013(9) -0.002(8)
C55 0.039(11) 0.032(9) 0.029(12) -0.001(8) 0.007(9) -0.003(8)
C56 0.046(12) 0.046(10) 0.052(12) -0.006(8) 0.008(9) 0.000(8)
C57 0.053(12) 0.050(11) 0.055(13) -0.001(9) 0.004(9) 0.003(9)
C58 0.053(13) 0.062(12) 0.059(13) 0.004(9) 0.009(9) 0.000(9)
C59 0.053(12) 0.048(11) 0.048(13) 0.002(8) 0.011(9) -0.006(8)
C60 0.061(13) 0.060(12) 0.064(13) -0.001(9) 0.015(9) -0.006(9)
C61 0.052(12) 0.049(11) 0.050(13) -0.006(9) 0.007(9) -0.002(8)
C62 0.046(12) 0.044(10) 0.047(12) -0.002(8) 0.006(9) -0.003(8)
C63 0.053(12) 0.051(11) 0.052(13) 0.005(8) 0.016(9) -0.004(8)
C64 0.064(13) 0.060(11) 0.061(13) -0.001(9) 0.013(9) -0.002(9)
C65 0.071(13) 0.062(12) 0.069(14) 0.002(9) 0.012(9) 0.000(9)
C66 0.047(12) 0.040(10) 0.043(12) -0.003(8) 0.006(9) -0.002(8)
C67 0.030(11) 0.029(9) 0.027(11) -0.013(8) 0.006(9) 0.004(8)
C68 0.076(14) 0.076(13) 0.072(14) -0.004(9) 0.018(9) -0.003(9)
C69 0.107(18) 0.112(17) 0.110(18) -0.002(9) 0.021(10) -0.009(9)
C70 0.068(14) 0.075(13) 0.070(14) -0.001(9) 0.019(9) 0.005(9)
C71 0.060(13) 0.060(11) 0.056(13) -0.006(9) 0.014(9) -0.002(9)
C72 0.057(13) 0.055(11) 0.055(13) -0.001(9) 0.011(9) -0.004(8)
C73 0.028(11) 0.032(9) 0.030(12) -0.001(8) 0.001(9) 0.004(8)
C74 0.058(13) 0.055(11) 0.058(13) -0.003(9) 0.013(9) 0.008(9)
C75 0.051(12) 0.048(11) 0.055(13) 0.000(8) 0.011(9) 0.003(8)
C76 0.092(15) 0.084(14) 0.086(15) -0.002(9) 0.017(9) 0.001(9)
C77 0.079(15) 0.084(14) 0.084(15) -0.005(9) 0.013(9) 0.003(9)
C78 0.066(14) 0.070(12) 0.069(14) -0.012(9) 0.009(9) 0.003(9)
C79 0.029(11) 0.029(9) 0.032(11) 0.003(8) 0.006(9) -0.001(8)
C80 0.051(12) 0.042(10) 0.048(12) 0.000(8) 0.016(9) 0.003(8)
C81 0.053(12) 0.048(11) 0.054(13) 0.004(9) 0.010(9) -0.002(8)
C82 0.072(13) 0.062(12) 0.071(14) 0.008(9) 0.021(9) 0.000(9)
C83 0.083(14) 0.078(13) 0.081(15) 0.000(9) 0.019(9) -0.001(9)
C84 0.064(13) 0.052(11) 0.059(13) -0.001(9) 0.013(9) 0.000(8)
C85 0.044(12) 0.039(10) 0.043(12) -0.004(8) 0.013(9) 0.003(8)
C86 0.044(12) 0.042(10) 0.045(12) 0.001(8) 0.004(9) 0.003(8)
C87 0.062(13) 0.060(12) 0.058(13) -0.003(9) 0.009(9) 0.008(9)
C88 0.076(14) 0.078(13) 0.079(15) -0.007(9) 0.010(9) -0.001(9)
C89 0.062(13) 0.059(12) 0.064(13) -0.001(9) 0.015(9) -0.005(9)
C90 0.052(12) 0.051(11) 0.054(13) -0.001(8) 0.014(9) 0.001(8)
C91 0.040(11) 0.032(9) 0.041(12) 0.009(8) 0.004(9) 0.001(8)
C92 0.071(13) 0.061(12) 0.070(14) -0.008(9) 0.014(9) 0.002(9)
C93 0.063(13) 0.061(12) 0.065(13) -0.005(9) 0.014(9) 0.000(9)
C94 0.074(14) 0.070(13) 0.071(14) -0.006(9) 0.010(9) 0.003(9)
C95 0.074(14) 0.076(13) 0.073(14) -0.005(9) 0.013(9) 0.003(9)
C96 0.074(14) 0.066(12) 0.068(14) -0.006(9) 0.014(9) -0.001(9)
C97 0.041(12) 0.041(10) 0.033(12) 0.003(8) 0.009(9) 0.002(8)
C98 0.050(12) 0.051(11) 0.053(13) 0.002(9) 0.010(9) -0.001(8)
C99 0.072(14) 0.071(13) 0.070(14) 0.003(9) 0.011(9) -0.001(9)
C100 0.063(13) 0.069(12) 0.067(14) 0.000(9) 0.013(9) 0.003(9)
C101 0.078(15) 0.080(13) 0.077(15) -0.007(9) 0.017(9) 0.006(9)
C102 0.055(13) 0.056(11) 0.053(13) -0.002(9) 0.007(9) 0.008(9)
C103 0.040(11) 0.033(9) 0.030(12) -0.005(8) 0.008(9) 0.002(8)
C104 0.049(12) 0.043(10) 0.044(12) 0.004(8) 0.009(9) -0.002(8)
C105 0.052(12) 0.048(10) 0.043(12) 0.008(8) 0.010(9) -0.001(8)
C106 0.059(13) 0.058(11) 0.060(13) 0.002(9) 0.016(9) -0.005(9)
C107 0.060(13) 0.064(12) 0.064(13) -0.001(9) 0.011(9) -0.007(9)
C108 0.063(13) 0.059(11) 0.059(13) 0.006(9) 0.011(9) 0.002(9)
C109 0.038(11) 0.030(9) 0.034(12) -0.008(8) 0.002(9) -0.005(8)
C110 0.049(12) 0.038(10) 0.045(12) 0.006(8) 0.013(9) -0.008(8)
C111 0.077(13) 0.056(12) 0.067(13) 0.008(9) 0.016(9) -0.006(9)
C112 0.080(14) 0.079(13) 0.080(15) 0.006(9) 0.017(9) -0.008(9)
C113 0.067(13) 0.062(12) 0.064(13) 0.000(9) 0.013(9) 0.000(9)
C114 0.057(12) 0.054(11) 0.053(13) -0.002(9) 0.018(9) 0.004(8)
C115 0.039(11) 0.033(9) 0.034(12) -0.004(8) 0.005(9) 0.003(8)
C116 0.046(12) 0.045(10) 0.042(12) 0.000(8) 0.012(9) 0.004(8)
C117 0.051(12) 0.051(11) 0.052(13) -0.002(9) 0.011(9) -0.002(8)
C118 0.069(13) 0.067(12) 0.065(14) -0.001(9) 0.014(9) 0.005(9)
C119 0.061(13) 0.067(12) 0.061(14) 0.006(9) 0.009(9) -0.003(9)
C120 0.042(12) 0.044(10) 0.043(12) 0.000(8) 0.004(9) -0.006(8)
C121 0.034(11) 0.026(9) 0.028(11) -0.004(8) 0.003(9) -0.002(8)
C122 0.056(13) 0.056(11) 0.057(13) -0.001(9) 0.010(9) 0.001(9)
C123 0.062(13) 0.056(11) 0.057(13) -0.004(9) 0.011(9) -0.006(9)
C124 0.058(13) 0.048(11) 0.058(13) -0.002(9) 0.007(9) 0.006(8)
C125 0.091(15) 0.091(15) 0.094(16) 0.000(9) 0.018(9) 0.003(9)
C126 0.083(15) 0.081(14) 0.085(15) -0.005(9) 0.022(9) -0.001(9)
C127 0.033(11) 0.031(9) 0.032(12) -0.005(8) 0.009(9) 0.001(8)
C128 0.048(12) 0.053(11) 0.051(13) -0.003(8) 0.007(9) -0.002(8)
C129 0.045(12) 0.053(11) 0.051(13) -0.003(9) 0.008(9) -0.001(8)
C130 0.051(13) 0.059(11) 0.058(13) -0.001(9) 0.010(9) -0.003(9)
C131 0.082(15) 0.079(13) 0.083(15) -0.009(9) 0.016(9) 0.003(9)
C132 0.054(12) 0.054(11) 0.050(13) 0.001(9) 0.011(9) 0.002(8)
C133 0.039(11) 0.040(10) 0.038(12) -0.005(8) 0.011(9) -0.005(8)
C134 0.070(14) 0.065(12) 0.071(14) 0.011(9) 0.015(9) 0.001(9)
C135 0.089(15) 0.085(14) 0.089(15) 0.004(9) 0.015(9) 0.007(9)
C136 0.088(15) 0.088(14) 0.088(16) 0.006(9) 0.016(9) 0.005(9)
C137 0.071(14) 0.077(13) 0.074(14) 0.007(9) 0.015(9) -0.003(9)
C138 0.071(14) 0.071(12) 0.072(14) 0.005(9) 0.018(9) -0.005(9)
C139 0.040(12) 0.047(11) 0.046(12) -0.006(8) 0.007(9) -0.002(8)
C140 0.063(13) 0.062(12) 0.060(13) -0.006(9) 0.009(9) 0.001(9)
C141 0.084(15) 0.087(14) 0.081(15) -0.005(9) 0.019(9) 0.007(9)
C142 0.089(15) 0.086(14) 0.087(15) -0.007(9) 0.016(9) 0.002(9)
C143 0.072(14) 0.063(12) 0.070(14) -0.001(9) 0.014(9) 0.003(9)
C144 0.03(2) 0.050(18) 0.08(3) -0.014(19) 0.00(2) 0.036(16)
Li1 0.07(6) 0.06(5) 0.08(8) 0.000 0.03(7) 0.000
O1 0.133(11) 0.133(11) 0.133(11) 0.0001(10) 0.024(2) -0.0002(10)
C145 0.21(2) 0.21(2) 0.21(2) 0.0000(10) 0.039(4) -0.0001(10)
C146 0.19(2) 0.19(2) 0.19(2) 0.0000(10) 0.035(4) -0.0001(10)
C147 0.25(2) 0.25(2) 0.25(2) 0.0000(10) 0.045(5) 0.0000(10)
C148 0.21(2) 0.21(2) 0.21(2) 0.0000(10) 0.039(4) 0.0000(10)
O2 0.128(11) 0.128(11) 0.128(11) 0.0001(10) 0.023(2) 0.0001(10)
C149 0.28(3) 0.28(3) 0.28(3) 0.0000(10) 0.052(5) 0.0000(10)
C150 0.21(2) 0.21(2) 0.21(2) 0.0000(10) 0.038(4) 0.0001(10)
C151 0.24(3) 0.24(3) 0.24(3) 0.0001(10) 0.044(5) 0.0000(10)
C152 0.27(3) 0.27(3) 0.27(3) 0.0000(10) 0.050(5) 0.0001(10)
Li2 0.051(17) 0.051(17) 0.051(17) 0.0000(10) 0.009(3) 0.0000(10)
O3 0.107(16) 0.107(16) 0.107(16) -0.0001(10) 0.020(3) 0.0000(10)
C201 0.071(9) 0.071(9) 0.071(9) 0.0000(10) 0.0130(19) 0.0000(10)
C202 0.072(9) 0.072(9) 0.071(9) 0.0000(9) 0.0131(19) 0.0000(9)
C203 0.071(9) 0.071(9) 0.071(9) 0.0000(9) 0.0131(19) 0.0000(9)
C204 0.072(9) 0.072(9) 0.072(9) 0.0000(10) 0.0131(19) 0.0000(10)
O4 0.073(13) 0.073(13) 0.073(13) -0.0001(10) 0.013(3) -0.0001(10)
C205 0.084(10) 0.085(10) 0.084(10) 0.0000(10) 0.015(2) 0.0000(10)
C206 0.084(10) 0.084(10) 0.084(10) 0.0000(9) 0.015(2) 0.0000(9)
C207 0.084(10) 0.084(10) 0.084(10) 0.0000(9) 0.015(2) 0.0000(9)
C208 0.085(10) 0.085(10) 0.085(10) -0.0001(10) 0.015(2) -0.0001(10)
O5 0.20(2) 0.20(2) 0.20(2) 0.0000(10) 0.036(4) 0.0000(10)
C213 0.16(3) 0.16(3) 0.16(3) 0.0000(10) 0.029(5) 0.0000(10)
C214 0.22(3) 0.22(3) 0.22(3) 0.0000(10) 0.040(5) 0.0000(10)
C215 0.19(3) 0.19(3) 0.19(3) 0.0000(10) 0.035(5) 0.0000(10)
C216 0.13(2) 0.13(2) 0.13(2) 0.0000(10) 0.023(4) 0.0000(10)
O6 0.083(8) 0.083(8) 0.083(8) 0.0001(9) 0.0151(17) 0.0000(9)
C217 0.083(8) 0.083(8) 0.083(8) 0.0000(9) 0.0152(17) 0.0000(9)
C218 0.083(8) 0.083(8) 0.083(8) 0.0000(9) 0.0152(17) -0.0001(9)
C219 0.083(8) 0.083(8) 0.083(8) 0.0000(9) 0.0152(17) -0.0001(9)
C220 0.083(8) 0.083(8) 0.083(8) 0.0000(9) 0.0152(17) 0.0000(9)
O7 0.113(17) 0.113(17) 0.113(17) 0.0001(10) 0.021(3) 0.0000(10)
C221 0.12(2) 0.12(2) 0.12(2) 0.0000(10) 0.022(4) 0.0000(10)
C222 0.09(2) 0.09(2) 0.09(2) 0.0000(10) 0.017(4) 0.0000(10)
C223 0.059(12) 0.059(12) 0.059(12) 0.0000(10) 0.011(2) 0.0000(10)
C224 0.059(12) 0.059(12) 0.059(12) 0.0000(10) 0.011(2) 0.0000(10)
O8 0.17(2) 0.17(2) 0.17(2) 0.0000(10) 0.031(4) 0.0000(10)
C241 0.14(3) 0.14(3) 0.14(3) 0.0000(10) 0.026(5) 0.0000(10)
C242 0.10(2) 0.10(2) 0.10(2) 0.0000(10) 0.019(4) 0.0000(10)
C243 0.09(2) 0.09(2) 0.09(2) 0.0000(10) 0.016(4) 0.0000(10)
C244 0.11(2) 0.11(2) 0.11(2) 0.0000(10) 0.021(4) 0.0000(10)
Li3 0.017(12) 0.017(12) 0.017(12) 0.0001(10) 0.003(2) 0.0000(10)
O9 0.080(14) 0.080(14) 0.080(14) 0.0001(10) 0.015(3) -0.0001(10)
C245 0.080(10) 0.080(10) 0.080(10) 0.0000(10) 0.015(2) 0.0000(10)
C246 0.080(10) 0.080(10) 0.080(10) 0.0000(9) 0.015(2) 0.0000(9)
C247 0.079(10) 0.079(10) 0.079(10) 0.0000(9) 0.015(2) 0.0000(9)
C248 0.079(10) 0.079(10) 0.079(10) 0.0000(10) 0.015(2) 0.0000(10)
O10 0.088(14) 0.088(14) 0.088(14) 0.0000(10) 0.016(3) 0.0000(10)
C249 0.14(2) 0.14(2) 0.14(2) 0.0000(10) 0.025(5) 0.0000(10)
C250 0.13(2) 0.13(2) 0.13(2) 0.0000(10) 0.024(5) 0.0000(10)
C251 0.14(2) 0.14(2) 0.14(2) 0.0000(10) 0.026(5) 0.0000(10)
C252 0.11(2) 0.11(2) 0.11(2) 0.0000(10) 0.019(4) 0.0000(10)
O11 0.065(12) 0.065(12) 0.065(12) 0.0000(10) 0.012(2) -0.0001(10)
C253 0.078(10) 0.078(10) 0.078(10) 0.0000(10) 0.014(2) 0.0000(10)
C254 0.078(10) 0.078(10) 0.078(10) 0.0000(9) 0.014(2) 0.0000(9)
C255 0.078(10) 0.078(10) 0.078(10) 0.0000(9) 0.014(2) 0.0000(9)
C256 0.078(10) 0.078(10) 0.078(10) 0.0000(10) 0.014(2) 0.0000(10)
O12 0.055(11) 0.054(11) 0.055(11) 0.0000(10) 0.010(2) 0.0000(10)
C261 0.083(10) 0.083(10) 0.083(10) 0.0000(10) 0.015(2) 0.0000(10)
C262 0.083(10) 0.083(10) 0.083(10) 0.0000(9) 0.015(2) 0.0000(9)
C263 0.083(10) 0.083(10) 0.083(10) -0.0001(9) 0.015(2) 0.0000(9)
C264 0.083(10) 0.084(10) 0.083(10) 0.0000(10) 0.015(2) 0.0000(10)
O13 0.126(18) 0.126(18) 0.126(18) 0.0000(10) 0.023(3) 0.0000(10)
C265 0.14(2) 0.14(2) 0.14(2) 0.0000(10) 0.025(5) 0.0000(10)
C266 0.14(2) 0.14(2) 0.14(2) 0.0000(10) 0.025(5) 0.0000(10)
C267 0.17(3) 0.17(3) 0.17(3) 0.0000(10) 0.031(5) 0.0000(10)
C268 0.19(3) 0.19(3) 0.19(3) 0.0000(10) 0.036(5) 0.0000(10)
O14 0.106(16) 0.106(16) 0.106(16) 0.0000(10) 0.019(3) 0.0000(10)
C209 0.042(15) 0.042(15) 0.042(15) 0.0000(10) 0.008(3) 0.0000(10)
C210 0.066(18) 0.066(18) 0.066(18) 0.0000(10) 0.012(3) 0.0000(10)
C211 0.035(14) 0.035(14) 0.035(14) 0.0000(10) 0.006(3) 0.0000(10)
C212 0.049(16) 0.049(16) 0.049(16) 0.0000(10) 0.009(3) 0.0000(10)
O15 0.102(16) 0.102(16) 0.102(16) 0.0000(10) 0.019(3) 0.0000(10)
C225 0.051(16) 0.051(16) 0.051(16) 0.0000(10) 0.009(3) 0.0000(10)
C226 0.027(13) 0.027(13) 0.027(13) 0.0000(10) 0.005(3) 0.0001(10)
C227 0.052(16) 0.052(16) 0.052(16) 0.0001(10) 0.009(3) 0.0000(10)
C228 0.11(2) 0.11(2) 0.11(2) 0.0000(10) 0.021(4) 0.0000(10)
O16 0.142(19) 0.142(19) 0.142(19) 0.0000(10) 0.026(4) 0.0000(10)
C237 0.09(2) 0.09(2) 0.09(2) 0.0000(10) 0.016(4) 0.0000(10)
C238 0.063(17) 0.063(17) 0.063(17) 0.0000(10) 0.011(3) 0.0001(10)
C239 0.09(2) 0.09(2) 0.09(2) 0.0000(10) 0.017(4) 0.0000(10)
C240 0.10(2) 0.10(2) 0.10(2) -0.0001(10) 0.019(4) 0.0000(10)
O17 0.115(17) 0.115(17) 0.115(17) 0.0000(10) 0.021(3) 0.0000(10)
C257 0.10(2) 0.10(2) 0.10(2) 0.0000(10) 0.018(4) 0.0000(10)
C258 0.050(16) 0.050(16) 0.050(16) 0.0000(10) 0.009(3) 0.0001(10)
C259 0.076(19) 0.076(19) 0.076(19) 0.0000(10) 0.014(4) 0.0001(10)
C260 0.11(2) 0.11(2) 0.11(2) 0.0000(10) 0.021(4) 0.0000(10)
O18 0.130(18) 0.130(18) 0.130(18) 0.0000(10) 0.024(3) -0.0001(10)
C269 0.10(2) 0.10(2) 0.10(2) 0.0000(10) 0.018(4) 0.0000(10)
C270 0.08(2) 0.08(2) 0.08(2) -0.0001(10) 0.015(4) 0.0000(10)
C271 0.047(15) 0.047(15) 0.047(15) 0.0001(10) 0.009(3) 0.0000(10)
C272 0.071(18) 0.071(18) 0.071(18) -0.0001(10) 0.013(3) 0.0000(10)
O19 0.124(18) 0.124(18) 0.124(18) 0.0000(10) 0.023(3) 0.0000(10)
C273 0.10(2) 0.10(2) 0.10(2) 0.0000(10) 0.018(4) 0.0000(10)
C274 0.17(3) 0.17(3) 0.17(3) 0.0000(10) 0.030(5) 0.0000(10)
C275 0.11(2) 0.11(2) 0.11(2) 0.0000(10) 0.021(4) 0.0000(10)
C276 0.09(2) 0.09(2) 0.09(2) 0.0000(10) 0.017(4) 0.0000(10)

loop_
_atom_type_symbol
_atom_type_description
_atom_type_scat_dispersion_real
_atom_type_scat_dispersion_imag
_atom_type_scat_source
C C 0.0033 0.0016 'International Tables Vol C Tables 4.2.6.8 and 6.1.1.4'
H H 0.0000 0.0000 'International Tables Vol C Tables 4.2.6.8 and 6.1.1.4'
O O 0.0106 0.0060 'International Tables Vol C Tables 4.2.6.8 and 6.1.1.4'
Si Si 0.0817 0.0704 'International Tables Vol C Tables 4.2.6.8 and 6.1.1.4'
In In -0.7276 1.3100 'International Tables Vol C Tables 4.2.6.8 and 6.1.1.4'
Li Li -0.0003 0.0001 'International Tables Vol C Tables 4.2.6.8 and 6.1.1.4'

loop_
_geom_angle_atom_site_label_1
_geom_angle_atom_site_label_2
_geom_angle_atom_site_label_3
_geom_angle
_geom_angle_site_symmetry_1
_geom_angle_site_symmetry_3
_geom_angle_publ_flag
Si1 In1 In2 125.87(19) . . ?
Si1 In1 In4 124.5(2) . . ?
In2 In1 In4 97.25(8) . . ?
Si1 In1 In5 126.33(19) . . ?
In2 In1 In5 102.84(8) . . ?
In4 In1 In5 60.23(8) . . ?
Si1 In1 In6 128.8(2) . . ?
In2 In1 In6 60.87(7) . . ?
In4 In1 In6 100.79(9) . . ?
In5 In1 In6 55.31(7) . . ?
Si2 In2 In1 122.72(18) . . ?
Si2 In2 In3 126.6(2) . . ?
In1 In2 In3 82.54(8) . . ?
Si2 In2 In7 134.90(18) . . ?
In1 In2 In7 101.44(8) . . ?
In3 In2 In7 63.02(8) . . ?
Si2 In2 In6 132.9(2) . . ?
In1 In2 In6 62.86(7) . . ?
In3 In2 In6 100.11(9) . . ?
In7 In2 In6 58.25(7) . . ?
Si3 In3 In2 123.3(2) . . ?
Si3 In3 In4 126.4(2) . . ?
In2 In3 In4 97.05(8) . . ?
Si3 In3 In7 127.2(2) . . ?
In2 In3 In7 60.24(8) . . ?
In4 In3 In7 102.00(8) . . ?
Si3 In3 In8 130.3(2) . . ?
In2 In3 In8 100.86(9) . . ?
In4 In3 In8 60.30(7) . . ?
In7 In3 In8 55.19(7) . . ?
Si4 In4 In3 123.99(19) . . ?
Si4 In4 In1 129.4(2) . . ?
In3 In4 In1 82.29(8) . . ?
Si4 In4 In5 132.37(19) . . ?
In3 In4 In5 102.02(9) . . ?
In1 In4 In5 62.89(8) . . ?
Si4 In4 In8 129.8(2) . . ?
In3 In4 In8 63.14(7) . . ?
In1 In4 In8 100.18(9) . . ?
In5 In4 In8 58.85(7) . . ?
Si5 In5 In6 124.6(2) . . ?
Si5 In5 In8 125.9(2) . . ?
In6 In5 In8 87.68(8) . . ?
Si5 In5 In4 130.3(2) . . ?
In6 In5 In4 103.65(8) . . ?
In8 In5 In4 60.75(7) . . ?
Si5 In5 In1 134.7(2) . . ?
In6 In5 In1 62.45(8) . . ?
In8 In5 In1 97.40(8) . . ?
In4 In5 In1 56.88(8) . . ?
Si6 In6 In5 126.94(19) . . ?
Si6 In6 In7 124.36(18) . . ?
In5 In6 In7 92.36(9) . . ?
Si6 In6 In2 125.8(2) . . ?
In5 In6 In2 104.67(10) . . ?
In7 In6 In2 60.49(7) . . ?
Si6 In6 In1 132.7(2) . . ?
In5 In6 In1 62.25(7) . . ?
In7 In6 In1 98.40(9) . . ?
In2 In6 In1 56.28(7) . . ?
Si7 In7 In8 124.7(2) . . ?
Si7 In7 In6 126.9(2) . . ?
In8 In7 In6 88.01(8) . . ?
Si7 In7 In2 129.5(2) . . ?
In8 In7 In2 103.79(9) . . ?
In6 In7 In2 61.26(7) . . ?
Si7 In7 In3 132.9(2) . . ?
In8 In7 In3 62.57(8) . . ?
In6 In7 In3 97.88(8) . . ?
In2 In7 In3 56.73(8) . . ?
Si8 In8 In7 126.31(19) . . ?
Si8 In8 In5 123.61(18) . . ?
In7 In8 In5 91.92(9) . . ?
Si8 In8 In4 127.1(2) . . ?
In7 In8 In4 104.56(9) . . ?
In5 In8 In4 60.40(7) . . ?
Si8 In8 In3 134.0(2) . . ?
In7 In8 In3 62.24(8) . . ?
In5 In8 In3 98.51(9) . . ?
In4 In8 In3 56.56(7) . . ?
C13 Si1 C1 108.4(13) . . ?
C13 Si1 C7 106.3(14) . . ?
C1 Si1 C7 104.3(13) . . ?
C13 Si1 In1 114.0(9) . . ?
C1 Si1 In1 111.1(10) . . ?
C7 Si1 In1 112.2(10) . . ?
C19 Si2 C25 105.5(13) . . ?
C19 Si2 C31 105.3(11) . . ?
C25 Si2 C31 105.1(11) . . ?
C19 Si2 In2 116.2(9) . . ?
C25 Si2 In2 109.6(10) . . ?
C31 Si2 In2 114.3(9) . . ?
C49 Si3 C37 104.6(15) . . ?
C49 Si3 C43 104.4(12) . . ?
C37 Si3 C43 108.0(13) . . ?
C49 Si3 In3 114.3(9) . . ?
C37 Si3 In3 111.8(10) . . ?
C43 Si3 In3 113.0(10) . . ?
C67 Si4 C61 106.7(13) . . ?
C67 Si4 C55 105.9(14) . . ?
C61 Si4 C55 102.3(12) . . ?
C67 Si4 In4 114.4(10) . . ?
C61 Si4 In4 115.9(11) . . ?
C55 Si4 In4 110.5(9) . . ?
C79 Si5 C73 107.9(6) . . ?
C79 Si5 C85 105.8(12) . . ?
C73 Si5 C85 104.3(11) . . ?
C79 Si5 In5 113.2(6) . . ?
C73 Si5 In5 115.7(6) . . ?
C85 Si5 In5 109.3(8) . . ?
C103 Si6 C91 107.2(13) . . ?
C103 Si6 C97 106.8(13) . . ?
C91 Si6 C97 106.1(13) . . ?
C103 Si6 In6 113.0(10) . . ?
C91 Si6 In6 112.7(10) . . ?
C97 Si6 In6 110.7(11) . . ?
C115 Si7 C109 107.8(13) . . ?
C115 Si7 C121 105.3(13) . . ?
C109 Si7 C121 105.9(12) . . ?
C115 Si7 In7 110.2(8) . . ?
C109 Si7 In7 112.4(9) . . ?
C121 Si7 In7 114.9(9) . . ?
C133 Si8 C127 104.7(13) . . ?
C133 Si8 C139 104.8(14) . . ?
C127 Si8 C139 106.7(13) . . ?
C133 Si8 In8 114.7(10) . . ?
C127 Si8 In8 111.0(10) . . ?
C139 Si8 In8 114.1(11) . . ?
C6 C1 C2 118(3) . . ?
C6 C1 Si1 120(2) . . ?
C2 C1 Si1 122(2) . . ?
C1 C2 C3 122(3) . . ?
C4 C3 C2 116(3) . . ?
C3 C4 C5 124(3) . . ?
C6 C5 C4 115(3) . . ?
C1 C6 C5 126(3) . . ?
C8 C7 C12 119(3) . . ?
C8 C7 Si1 117(3) . . ?
C12 C7 Si1 124(3) . . ?
C7 C8 C9 117(3) . . ?
C10 C9 C8 122(4) . . ?
C9 C10 C11 121(4) . . ?
C10 C11 C12 122(4) . . ?
C11 C12 C7 119(4) . . ?
C18 C13 C14 114(3) . . ?
C18 C13 Si1 123(2) . . ?
C14 C13 Si1 123(2) . . ?
C15 C14 C13 125(3) . . ?
C14 C15 C16 117(3) . . ?
C15 C16 C17 123(4) . . ?
C18 C17 C16 117(3) . . ?
C13 C18 C17 124(3) . . ?
C20 C19 C24 113(3) . . ?
C20 C19 Si2 124(2) . . ?
C24 C19 Si2 123(2) . . ?
C19 C20 C21 125(3) . . ?
C22 C21 C20 118(3) . . ?
C21 C22 C23 122(4) . . ?
C24 C23 C22 118(4) . . ?
C23 C24 C19 124(3) . . ?
C26 C25 C30 114(3) . . ?
C26 C25 Si2 123(2) . . ?
C30 C25 Si2 122(2) . . ?
C27 C26 C25 121(3) . . ?
C26 C27 C28 127(3) . . ?
C29 C28 C27 115(3) . . ?
C28 C29 C30 120(3) . . ?
C29 C30 C25 123(3) . . ?
C36 C31 C32 121(2) . . ?
C36 C31 Si2 118.5(19) . . ?
C32 C31 Si2 119.9(19) . . ?
C31 C32 C33 117(3) . . ?
C34 C33 C32 121(3) . . ?
C35 C34 C33 121(3) . . ?
C34 C35 C36 120(3) . . ?
C35 C36 C31 119(3) . . ?
C42 C37 C38 114(3) . . ?
C42 C37 Si3 127(3) . . ?
C38 C37 Si3 119(3) . . ?
C39 C38 C37 119(3) . . ?
C40 C39 C38 123(4) . . ?
C39 C40 C41 117(4) . . ?
C42 C41 C40 123(4) . . ?
C41 C42 C37 123(4) . . ?
C44 C43 C48 115(2) . . ?
C44 C43 Si3 125(2) . . ?
C48 C43 Si3 121(2) . . ?
C45 C44 C43 126(3) . . ?
C44 C45 C46 114(3) . . ?
C47 C46 C45 125(3) . . ?
C46 C47 C48 119(3) . . ?
C47 C48 C43 121(3) . . ?
C54 C49 C50 116(3) . . ?
C54 C49 Si3 119(2) . . ?
C50 C49 Si3 124(2) . . ?
C51 C50 C49 121(3) . . ?
C52 C51 C50 122(4) . . ?
C51 C52 C53 118(4) . . ?
C54 C53 C52 123(3) . . ?
C53 C54 C49 120(3) . . ?
C56 C55 C60 114(3) . . ?
C56 C55 Si4 122(2) . . ?
C60 C55 Si4 123(2) . . ?
C57 C56 C55 122(3) . . ?
C56 C57 C58 124(3) . . ?
C57 C58 C59 114(3) . . ?
C60 C59 C58 122(3) . . ?
C59 C60 C55 124(3) . . ?
C62 C61 C66 116(3) . . ?
C62 C61 Si4 121(2) . . ?
C66 C61 Si4 123(2) . . ?
C63 C62 C61 121(3) . . ?
C62 C63 C64 119(3) . . ?
C65 C64 C63 123(3) . . ?
C66 C65 C64 119(3) . . ?
C65 C66 C61 122(3) . . ?
C68 C67 C72 117(3) . . ?
C68 C67 Si4 121(3) . . ?
C72 C67 Si4 122(2) . . ?
C69 C68 C67 121(4) . . ?
C70 C69 C68 121(5) . . ?
C69 C70 C71 121(5) . . ?
C70 C71 C72 120(4) . . ?
C71 C72 C67 121(3) . . ?
C74 C73 C78 120.0 . . ?
C74 C73 Si5 122.5(8) . . ?
C78 C73 Si5 116.8(8) . . ?
C75 C74 C73 120.0 . . ?
C76 C75 C74 120.0 . . ?
C75 C76 C77 120.0 . . ?
C78 C77 C76 120.0 . . ?
C77 C78 C73 120.0 . . ?
C84 C79 C80 119.8(16) . . ?
C84 C79 Si5 121.6(17) . . ?
C80 C79 Si5 117.9(4) . . ?
C81 C80 C79 117.7(17) . . ?
C82 C81 C80 123(3) . . ?
C81 C82 C83 117(3) . . ?
C84 C83 C82 123(4) . . ?
C79 C84 C83 119(3) . . ?
C86 C85 C90 118(3) . . ?
C86 C85 Si5 120(2) . . ?
C90 C85 Si5 122(2) . . ?
C85 C86 C87 119(3) . . ?
C88 C87 C86 122(3) . . ?
C89 C88 C87 119(4) . . ?
C90 C89 C88 123(3) . . ?
C89 C90 C85 120(3) . . ?
C92 C91 C96 115(3) . . ?
C92 C91 Si6 124(3) . . ?
C96 C91 Si6 119(2) . . ?
C91 C92 C93 125(4) . . ?
C94 C93 C92 117(3) . . ?
C95 C94 C93 121(3) . . ?
C94 C95 C96 122(4) . . ?
C95 C96 C91 119(3) . . ?
C98 C97 C102 119(3) . . ?
C98 C97 Si6 120(3) . . ?
C102 C97 Si6 121(3) . . ?
C97 C98 C99 121(4) . . ?
C100 C99 C98 121(4) . . ?
C99 C100 C101 113(4) . . ?
C102 C101 C100 129(4) . . ?
C101 C102 C97 116(4) . . ?
C104 C103 C108 116(3) . . ?
C104 C103 Si6 122(2) . . ?
C108 C103 Si6 122(2) . . ?
C103 C104 C105 120(3) . . ?
C106 C105 C104 120(3) . . ?
C105 C106 C107 123(3) . . ?
C106 C107 C108 118(3) . . ?
C107 C108 C103 123(3) . . ?
C114 C109 C110 115(3) . . ?
C114 C109 Si7 123(2) . . ?
C110 C109 Si7 121(2) . . ?
C111 C110 C109 122(3) . . ?
C112 C111 C110 121(3) . . ?
C111 C112 C113 120(4) . . ?
C114 C113 C112 118(4) . . ?
C109 C114 C113 124(3) . . ?
C120 C115 C116 112(3) . . ?
C120 C115 Si7 125(2) . . ?
C116 C115 Si7 122(2) . . ?
C117 C116 C115 123(3) . . ?
C116 C117 C118 124(3) . . ?
C119 C118 C117 115(3) . . ?
C118 C119 C120 123(3) . . ?
C119 C120 C115 123(3) . . ?
C122 C121 C126 121(3) . . ?
C122 C121 Si7 122(2) . . ?
C126 C121 Si7 116(2) . . ?
C121 C122 C123 121(3) . . ?
C124 C123 C122 116(3) . . ?
C123 C124 C125 128(4) . . ?
C124 C125 C126 116(4) . . ?
C121 C126 C125 118(4) . . ?
C132 C127 C128 119(3) . . ?
C132 C127 Si8 119(2) . . ?
C128 C127 Si8 122(2) . . ?
C129 C128 C127 120(3) . . ?
C130 C129 C128 121(3) . . ?
C129 C130 C131 121(4) . . ?
C130 C131 C132 120(4) . . ?
C127 C132 C131 118(3) . . ?
C138 C133 C134 117(3) . . ?
C138 C133 Si8 123(3) . . ?
C134 C133 Si8 119(2) . . ?
C135 C134 C133 122(4) . . ?
C134 C135 C136 119(4) . . ?
C137 C136 C135 120(4) . . ?
C136 C137 C138 121(4) . . ?
C133 C138 C137 121(4) . . ?
C144 C139 C140 118(3) . . ?
C144 C139 Si8 121(3) . . ?
C140 C139 Si8 121(2) . . ?
C141 C140 C139 118(3) . . ?
C142 C141 C140 124(4) . . ?
C141 C142 C143 118(4) . . ?
C144 C143 C142 119(3) . . ?
C139 C144 C143 122(4) . . ?
O2 Li1 O2 106(4) . 2 ?
O2 Li1 O1 105.2(15) . . ?
O2 Li1 O1 114.5(16) 2 . ?
O2 Li1 O1 114.5(16) . 2 ?
O2 Li1 O1 105.2(15) 2 2 ?
O1 Li1 O1 112(4) . 2 ?
C145 O1 C148 113(5) . . ?
C145 O1 Li1 122(4) . . ?
C148 O1 Li1 122(4) . . ?
O1 C145 C146 99(5) . . ?
C147 C146 C145 103(6) . . ?
C146 C147 C148 104(7) . . ?
C147 C148 O1 99(6) . . ?
C152 O2 C149 101(5) . . ?
C152 O2 Li1 138(5) . . ?
C149 O2 Li1 121(5) . . ?
C150 C149 O2 96(6) . . ?
C151 C150 C149 118(8) . . ?
C150 C151 C152 98(7) . . ?
O2 C152 C151 110(7) . . ?
C204 O3 C201 99(2) . . ?
C202 C201 O3 111(2) . . ?
C201 C202 C203 111(3) . . ?
C204 C203 C202 103(2) . . ?
C203 C204 O3 112(2) . . ?
C208 O4 C205 98(2) . . ?
C206 C205 O4 112(3) . . ?
C205 C206 C207 109(3) . . ?
C208 C207 C206 105(2) . . ?
C207 C208 O4 113(2) . . ?
C216 O5 C213 98(2) . . ?
C216 O5 Li2 137(7) . . ?
C213 O5 Li2 117(6) . . ?
C214 C213 O5 111(3) . . ?
C213 C214 C215 110(3) . . ?
C216 C215 C214 105(2) . . ?
C215 C216 O5 112(2) . . ?
C220 O6 C217 98(2) . . ?
C218 C217 O6 112(2) . . ?
C217 C218 C219 110(3) . . ?
C217 C218 C220 74.1(18) . . ?
C219 C218 C220 38.4(14) . . ?
C220 C219 C218 103(2) . . ?
C219 C220 O6 111(2) . . ?
C219 C220 C218 38.7(14) . . ?
O6 C220 C218 75.8(15) . . ?
C224 O7 C221 98(2) . . ?
C222 C221 O7 113(2) . . ?
C221 C222 C223 110(3) . . ?
C224 C223 C222 104(2) . . ?
C223 C224 O7 112(2) . . ?
C244 O8 C241 99(2) . . ?
C242 C241 O8 112(2) . . ?
C241 C242 C243 109(3) . . ?
C244 C243 C242 103(3) . . ?
C243 C244 O8 111(3) . . ?
C248 O9 C245 98.8(19) . . ?
C246 C245 O9 111(2) . . ?
C245 C246 C247 108(3) . . ?
C248 C247 C246 103(2) . . ?
C247 C248 O9 112(2) . . ?
C252 O10 C249 99(2) . . ?
C252 O10 Li3 137(4) . . ?
C249 O10 Li3 123(4) . . ?
C250 C249 O10 112(2) . . ?
C249 C250 C251 110(3) . . ?
C252 C251 C250 105(2) . . ?
C251 C252 O10 112(2) . . ?
C256 O11 C253 98.6(19) . . ?
C254 C253 O11 113(2) . . ?
C253 C254 C255 110(2) . . ?
C256 C255 C254 104(2) . . ?
C255 C256 O11 113(2) . . ?
C264 O12 C261 98.4(19) . . ?
C262 C261 O12 112(3) . . ?
C261 C262 C263 110(3) . . ?
C264 C263 C262 104(2) . . ?
C263 C264 O12 113(2) . . ?
C268 O13 C265 98(2) . . ?
C266 C265 O13 111(3) . . ?
C265 C266 C267 110(3) . . ?
C268 C267 C266 105(2) . . ?
C267 C268 O13 112(3) . . ?
C212 O14 C209 99(2) . . ?
C210 C209 O14 112(2) . . ?
C209 C210 C211 110(2) . . ?
C212 C211 C210 104(2) . . ?
C211 C212 O14 111(2) . . ?
C228 O15 C225 99(2) . . ?
C226 C225 O15 112(2) . . ?
C225 C226 C227 110(2) . . ?
C228 C227 C226 105(2) . . ?
C227 C228 O15 112(2) . . ?
C240 O16 C237 98(2) . . ?
C238 C237 O16 111(3) . . ?
C237 C238 C239 110(2) . . ?
C240 C239 C238 105(2) . . ?
C239 C240 O16 111(2) . . ?
C260 O17 C257 98(2) . . ?
C258 C257 O17 112(2) . . ?
C257 C258 C259 111(2) . . ?
C260 C259 C258 104(2) . . ?
C259 C260 O17 111(2) . . ?
C272 O18 C269 99(2) . . ?
C270 C269 O18 112(2) . . ?
C269 C270 C271 110(2) . . ?
C272 C271 C270 105(2) . . ?
C271 C272 O18 113(2) . . ?
C276 O19 C273 99(2) . . ?
C274 C273 O19 112(3) . . ?
C273 C274 C275 109(3) . . ?
C276 C275 C274 104(2) . . ?
C275 C276 O19 112(2) . . ?

loop_
_geom_bond_atom_site_label_1
_geom_bond_atom_site_label_2
_geom_bond_distance
_geom_bond_site_symmetry_2
_geom_bond_publ_flag
In1 Si1 2.614(8) . ?
In1 In2 2.845(2) . ?
In1 In4 2.859(3) . ?
In1 In5 3.038(3) . ?
In1 In6 3.044(3) . ?
In2 Si2 2.596(9) . ?
In2 In3 2.856(3) . ?
In2 In7 2.965(3) . ?
In2 In6 2.988(3) . ?
In3 Si3 2.624(9) . ?
In3 In4 2.856(2) . ?
In3 In7 3.044(3) . ?
In3 In8 3.053(3) . ?
In4 Si4 2.592(9) . ?
In4 In5 2.963(3) . ?
In4 In8 2.973(3) . ?
In5 Si5 2.614(7) . ?
In5 In6 2.823(3) . ?
In5 In8 2.916(3) . ?
In6 Si6 2.609(10) . ?
In6 In7 2.897(3) . ?
In7 Si7 2.609(7) . ?
In7 In8 2.825(3) . ?
In8 Si8 2.614(10) . ?
Si1 C13 1.85(3) . ?
Si1 C1 1.88(3) . ?
Si1 C7 1.91(3) . ?
Si2 C19 1.86(3) . ?
Si2 C25 1.89(3) . ?
Si2 C31 1.90(2) . ?
Si3 C49 1.87(3) . ?
Si3 C37 1.87(3) . ?
Si3 C43 1.88(3) . ?
Si4 C67 1.85(3) . ?
Si4 C61 1.88(3) . ?
Si4 C55 1.90(3) . ?
Si5 C79 1.893(17) . ?
Si5 C73 1.905(16) . ?
Si5 C85 1.92(3) . ?
Si6 C103 1.87(3) . ?
Si6 C91 1.87(3) . ?
Si6 C97 1.91(3) . ?
Si7 C115 1.84(3) . ?
Si7 C109 1.88(3) . ?
Si7 C121 1.90(3) . ?
Si8 C133 1.88(3) . ?
Si8 C127 1.89(3) . ?
Si8 C139 1.90(3) . ?
C1 C6 1.34(4) . ?
C1 C2 1.38(4) . ?
C2 C3 1.43(4) . ?
C3 C4 1.37(4) . ?
C4 C5 1.43(4) . ?
C5 C6 1.38(4) . ?
C7 C8 1.40(4) . ?
C7 C12 1.43(4) . ?
C8 C9 1.44(4) . ?
C9 C10 1.33(4) . ?
C10 C11 1.34(4) . ?
C11 C12 1.39(4) . ?
C13 C18 1.39(4) . ?
C13 C14 1.43(4) . ?
C14 C15 1.35(4) . ?
C15 C16 1.36(4) . ?
C16 C17 1.41(4) . ?
C17 C18 1.39(4) . ?
C19 C20 1.35(3) . ?
C19 C24 1.43(4) . ?
C20 C21 1.41(4) . ?
C21 C22 1.34(4) . ?
C22 C23 1.37(4) . ?
C23 C24 1.36(4) . ?
C25 C26 1.38(4) . ?
C25 C30 1.44(4) . ?
C26 C27 1.32(4) . ?
C27 C28 1.39(4) . ?
C28 C29 1.37(4) . ?
C29 C30 1.37(4) . ?
C31 C36 1.43(4) . ?
C31 C32 1.43(4) . ?
C32 C33 1.44(4) . ?
C33 C34 1.40(4) . ?
C34 C35 1.37(4) . ?
C35 C36 1.40(4) . ?
C37 C42 1.40(4) . ?
C37 C38 1.45(4) . ?
C38 C39 1.42(4) . ?
C39 C40 1.35(4) . ?
C40 C41 1.36(4) . ?
C41 C42 1.34(4) . ?
C43 C44 1.39(4) . ?
C43 C48 1.51(4) . ?
C44 C45 1.38(4) . ?
C45 C46 1.45(4) . ?
C46 C47 1.37(4) . ?
C47 C48 1.37(4) . ?
C49 C54 1.42(4) . ?
C49 C50 1.44(4) . ?
C50 C51 1.39(5) . ?
C51 C52 1.35(5) . ?
C52 C53 1.40(5) . ?
C53 C54 1.37(4) . ?
C55 C56 1.40(4) . ?
C55 C60 1.43(4) . ?
C56 C57 1.35(4) . ?
C57 C58 1.39(4) . ?
C58 C59 1.42(4) . ?
C59 C60 1.31(4) . ?
C61 C62 1.42(4) . ?
C61 C66 1.46(4) . ?
C62 C63 1.38(3) . ?
C63 C64 1.39(4) . ?
C64 C65 1.37(4) . ?
C65 C66 1.36(4) . ?
C67 C68 1.40(4) . ?
C67 C72 1.41(4) . ?
C68 C69 1.37(5) . ?
C69 C70 1.35(5) . ?
C70 C71 1.36(4) . ?
C71 C72 1.39(4) . ?
C73 C74 1.3900 . ?
C73 C78 1.3900 . ?
C74 C75 1.3900 . ?
C75 C76 1.3900 . ?
C76 C77 1.3900 . ?
C77 C78 1.3900 . ?
C79 C84 1.36(3) . ?
C79 C80 1.4491 . ?
C80 C81 1.38(3) . ?
C81 C82 1.35(4) . ?
C82 C83 1.41(4) . ?
C83 C84 1.37(4) . ?
C85 C86 1.40(4) . ?
C85 C90 1.45(4) . ?
C86 C87 1.41(4) . ?
C87 C88 1.37(4) . ?
C88 C89 1.36(4) . ?
C89 C90 1.34(4) . ?
C91 C92 1.39(4) . ?
C91 C96 1.46(4) . ?
C92 C93 1.39(4) . ?
C93 C94 1.37(4) . ?
C94 C95 1.37(4) . ?
C95 C96 1.41(4) . ?
C97 C98 1.38(4) . ?
C97 C102 1.39(4) . ?
C98 C99 1.42(4) . ?
C99 C100 1.37(4) . ?
C100 C101 1.38(4) . ?
C101 C102 1.37(4) . ?
C103 C104 1.41(4) . ?
C103 C108 1.41(4) . ?
C104 C105 1.44(4) . ?
C105 C106 1.32(4) . ?
C106 C107 1.39(4) . ?
C107 C108 1.39(4) . ?
C109 C114 1.37(4) . ?
C109 C110 1.42(3) . ?
C110 C111 1.40(4) . ?
C111 C112 1.36(4) . ?
C112 C113 1.41(4) . ?
C113 C114 1.40(4) . ?
C115 C120 1.41(4) . ?
C115 C116 1.44(4) . ?
C116 C117 1.33(4) . ?
C117 C118 1.38(4) . ?
C118 C119 1.36(4) . ?
C119 C120 1.37(4) . ?
C121 C122 1.39(4) . ?
C121 C126 1.45(4) . ?
C122 C123 1.46(4) . ?
C123 C124 1.31(4) . ?
C124 C125 1.43(4) . ?
C125 C126 1.45(5) . ?
C127 C132 1.39(4) . ?
C127 C128 1.42(4) . ?
C128 C129 1.37(4) . ?
C129 C130 1.32(4) . ?
C130 C131 1.38(4) . ?
C131 C132 1.41(4) . ?
C133 C138 1.37(4) . ?
C133 C134 1.38(4) . ?
C134 C135 1.37(5) . ?
C135 C136 1.40(5) . ?
C136 C137 1.32(4) . ?
C137 C138 1.41(4) . ?
C139 C144 1.38(4) . ?
C139 C140 1.41(4) . ?
C140 C141 1.40(4) . ?
C141 C142 1.34(5) . ?
C142 C143 1.41(4) . ?
C143 C144 1.39(4) . ?
Li1 O2 1.88(5) . ?
Li1 O2 1.88(5) 2 ?
Li1 O1 1.92(5) . ?
Li1 O1 1.92(5) 2 ?
O1 C145 1.33(7) . ?
O1 C148 1.56(6) . ?
C145 C146 1.65(7) . ?
C146 C147 1.35(8) . ?
C147 C148 1.47(8) . ?
O2 C152 1.34(8) . ?
O2 C149 1.48(8) . ?
C149 C150 1.44(9) . ?
C150 C151 1.23(8) . ?
C151 C152 1.52(9) . ?
Li2 O5 2.55(9) . ?
O3 C204 1.36(2) . ?
O3 C201 1.37(2) . ?
C201 C202 1.22(2) . ?
C202 C203 1.31(2) . ?
C203 C204 1.30(2) . ?
O4 C208 1.35(2) . ?
O4 C205 1.37(2) . ?
C205 C206 1.23(2) . ?
C206 C207 1.30(2) . ?
C207 C208 1.29(2) . ?
O5 C216 1.35(2) . ?
O5 C213 1.37(2) . ?
C213 C214 1.22(3) . ?
C214 C215 1.30(2) . ?
C215 C216 1.30(2) . ?
O6 C220 1.36(2) . ?
O6 C217 1.38(2) . ?
C217 C218 1.22(2) . ?
C218 C219 1.31(2) . ?
C218 C220 2.04(3) . ?
C219 C220 1.30(2) . ?
O7 C224 1.36(2) . ?
O7 C221 1.37(2) . ?
C221 C222 1.22(2) . ?
C222 C223 1.30(2) . ?
C223 C224 1.30(2) . ?
O8 C244 1.36(2) . ?
O8 C241 1.37(2) . ?
C241 C242 1.23(2) . ?
C242 C243 1.31(2) . ?
C243 C244 1.30(2) . ?
Li3 O10 2.66(7) . ?
O9 C248 1.35(2) . ?
O9 C245 1.37(2) . ?
C245 C246 1.23(2) . ?
C246 C247 1.31(2) . ?
C247 C248 1.30(2) . ?
O10 C252 1.35(2) . ?
O10 C249 1.37(2) . ?
C249 C250 1.22(2) . ?
C250 C251 1.30(2) . ?
C251 C252 1.30(2) . ?
O11 C256 1.36(2) . ?
O11 C253 1.37(2) . ?
C253 C254 1.23(2) . ?
C254 C255 1.30(2) . ?
C255 C256 1.30(2) . ?
O12 C264 1.35(2) . ?
O12 C261 1.37(2) . ?
C261 C262 1.22(2) . ?
C262 C263 1.30(2) . ?
C263 C264 1.30(2) . ?
O13 C268 1.36(2) . ?
O13 C265 1.37(2) . ?
C265 C266 1.22(2) . ?
C266 C267 1.30(2) . ?
C267 C268 1.30(2) . ?
O14 C212 1.36(2) . ?
O14 C209 1.37(2) . ?
C209 C210 1.22(2) . ?
C210 C211 1.30(2) . ?
C211 C212 1.30(2) . ?
O15 C228 1.36(2) . ?
O15 C225 1.37(2) . ?
C225 C226 1.23(2) . ?
C226 C227 1.30(2) . ?
C227 C228 1.29(2) . ?
O16 C240 1.36(2) . ?
O16 C237 1.37(2) . ?
C237 C238 1.22(2) . ?
C238 C239 1.31(2) . ?
C239 C240 1.30(2) . ?
O17 C260 1.36(2) . ?
O17 C257 1.37(2) . ?
C257 C258 1.23(2) . ?
C258 C259 1.30(2) . ?
C259 C260 1.30(2) . ?
O18 C272 1.35(2) . ?
O18 C269 1.37(2) . ?
C269 C270 1.23(2) . ?
C270 C271 1.31(2) . ?
C271 C272 1.29(2) . ?
O19 C276 1.35(2) . ?
O19 C273 1.37(2) . ?
C273 C274 1.23(2) . ?
C274 C275 1.31(2) . ?
C275 C276 1.30(2) . ?
